data_4320954
loop_
_publ_author_name
'Ekaterina Anokhina'
'Michael Essig'
'Cynthia Day'
'Abdessadek Lachgar'

_publ_contact_author_address
;
    Department of Chemistry, 
    Wake Forest University, 
    Winston-Salem, NC 27109 USA
;
_publ_contact_author_email lachgar@wfu.edu
_publ_contact_author_fax '(336) 758-4656'
_publ_contact_author_name 'Abdessadek Lachgar'
_publ_contact_author_phone '(336) 758-4676'
_publ_section_title
;
 Structural Studies of Indium and Thallium Insertion into the Framework of
 the Cluster Compound Ti2Nb6Cl14O4
;
_journal_name_full 'Inorganic Chemistry'
_journal_page_first 2185
_journal_page_last 2188
_journal_paper_doi 10.1021/ic9913536
_journal_volume 39
_journal_year 2000
_chemical_formula_sum 'Cl13.81 In0.27 Nb6 O4.19 Ti2'
_chemical_formula_weight 1241.20
_chemical_name_systematic
; 
 ? 
;
_space_group_IT_number 15
_symmetry_cell_setting monoclinic
_symmetry_space_group_name_Hall '-C 2yc'
_symmetry_space_group_name_H-M 'C 1 2/c 1'
_atom_sites_solution_hydrogens geom
_atom_sites_solution_primary direct
_atom_sites_solution_secondary difmap
_audit_creation_method 'SHELXL-97 and manual editing of form.cif'
_cell_angle_alpha 90.00
_cell_angle_beta 95.255(19)
_cell_angle_gamma 90.00
_cell_formula_units_Z 4
_cell_length_a 12.679(2)
_cell_length_b 14.567(2)
_cell_length_c 12.632(3)
_cell_measurement_reflns_used 52
_cell_measurement_temperature 293(2)
_cell_measurement_theta_max 22.40
_cell_measurement_theta_min 7.42
_cell_volume 2323.3(7)
_computing_cell_refinement 'Siemens XSCANS'
_computing_data_collection 'Siemens XSCANS'
_computing_data_reduction 'Siemens SHELXTL'
_computing_molecular_graphics 'ATOMS for Windows'
_computing_publication_material 'Siemens SHELXTL'
_computing_structure_refinement 'SHELXL-97 (Sheldrick, 1997)'
_computing_structure_solution 'SHELXS-97 (Sheldrick, 1990)'
_diffrn_ambient_temperature 293(2)
_diffrn_measured_fraction_theta_full 0.999
_diffrn_measured_fraction_theta_max 0.999
_diffrn_measurement_device_type 'Bruker P4'
_diffrn_measurement_method '\w scans'
_diffrn_radiation_monochromator graphite
_diffrn_radiation_source 'fine-focus sealed tube'
_diffrn_radiation_type MoK\a
_diffrn_radiation_wavelength 0.71073
_diffrn_reflns_av_R_equivalents 0.0118
_diffrn_reflns_av_sigmaI/netI 0.0143
_diffrn_reflns_limit_h_max 14
_diffrn_reflns_limit_h_min -1
_diffrn_reflns_limit_k_max 1
_diffrn_reflns_limit_k_min -16
_diffrn_reflns_limit_l_max 14
_diffrn_reflns_limit_l_min -14
_diffrn_reflns_number 2339
_diffrn_reflns_theta_full 24.15
_diffrn_reflns_theta_max 24.15
_diffrn_reflns_theta_min 2.13
_diffrn_standards_decay_% 0
_diffrn_standards_interval_count 197
_diffrn_standards_number 3
_exptl_absorpt_coefficient_mu 5.361
_exptl_absorpt_correction_T_max 0.9523
_exptl_absorpt_correction_T_min 0.6436
_exptl_absorpt_correction_type empirical
_exptl_crystal_colour black
_exptl_crystal_density_diffrn 3.549
_exptl_crystal_density_method 'not measured'
_exptl_crystal_description parallelepiped
_exptl_crystal_F_000 2287
_exptl_crystal_size_max 0.45
_exptl_crystal_size_mid 0.3
_exptl_crystal_size_min 0.088
_refine_diff_density_max 0.427
_refine_diff_density_min -0.466
_refine_diff_density_rms 0.112
_refine_ls_extinction_method none
_refine_ls_goodness_of_fit_ref 1.199
_refine_ls_hydrogen_treatment mixed
_refine_ls_matrix_type full
_refine_ls_number_parameters 141
_refine_ls_number_reflns 1863
_refine_ls_number_restraints 0
_refine_ls_restrained_S_all 1.199
_refine_ls_R_factor_all 0.0228
_refine_ls_R_factor_gt 0.0181
_refine_ls_shift/su_max 0.001
_refine_ls_shift/su_mean 0.000
_refine_ls_structure_factor_coef Fsqd
_refine_ls_weighting_details 'calc w=1/[\s^2^(Fo^2^)+(0.0146P)^2^+8.8050P] where P=(Fo^2^+2Fc^2^)/3'
_refine_ls_weighting_scheme calc
_refine_ls_wR_factor_gt 0.0385
_refine_ls_wR_factor_ref 0.0395
_reflns_number_gt 1678
_reflns_number_total 1863
_reflns_threshold_expression >2sigma(I)
_cod_data_source_file ic9913536_2.cif
_cod_data_source_block in027
_cod_depositor_comments
;
The following automatic conversions were performed:

'_symmetry_cell_setting' value 'Monoclinic' changed to 'monoclinic'
according to the built-in table from CIF Core dictionary named
'cif_core.dic' version 2.4.1 from 2010-06-29.

Automatic conversion script
Id: cif_fix_values 1646 2011-03-28 12:23:43Z adriana 
;
_cod_database_code 4320954

loop_
_symmetry_equiv_pos_as_xyz
'x, y, z'
'-x, y, -z+1/2'
'x+1/2, y+1/2, z'
'-x+1/2, y+1/2, -z+1/2'
'-x, -y, -z'
'x, -y, z-1/2'
'-x+1/2, -y+1/2, -z'
'x+1/2, -y+1/2, z-1/2'

loop_
_atom_site_label
_atom_site_type_symbol
_atom_site_fract_x
_atom_site_fract_y
_atom_site_fract_z
_atom_site_U_iso_or_equiv
_atom_site_adp_type
_atom_site_occupancy
_atom_site_symmetry_multiplicity
_atom_site_calc_flag
_atom_site_refinement_flags
_atom_site_disorder_assembly
_atom_site_disorder_group
Nb1 Nb 0.20508(3) 0.12917(2) 0.43828(3) 0.00780(9) Uani 1 1 d . . .
Nb2 Nb 0.13565(3) 0.31076(2) 0.39124(3) 0.00922(9) Uani 1 1 d . . .
Nb3 Nb 0.13465(3) 0.22995(2) 0.60832(3) 0.00810(9) Uani 1 1 d . . .
Ti1 Ti 0.0000 0.0000 0.5000 0.0104(2) Uani 1 2 d S . .
Ti2 Ti 0.0000 0.10797(7) 0.2500 0.0116(2) Uani 1 2 d S . .
Cl1 Cl 0.0000 0.20666(10) 0.7500 0.0209(3) Uani 1 2 d S . .
Cl2 Cl 0.0000 0.38442(11) 0.2500 0.0277(4) Uani 1 2 d S . .
Cl3 Cl 0.11009(7) -0.01615(6) 0.35039(7) 0.0117(2) Uani 1 1 d . . .
Cl4 Cl 0.33121(8) 0.11976(7) 0.30080(7) 0.0150(2) Uani 1 1 d . . .
Cl5 Cl -0.01192(8) 0.30619(7) 0.50352(8) 0.0171(2) Uani 1 1 d . . .
Cl6 Cl 0.33036(8) 0.02931(6) 0.54706(8) 0.0153(2) Uani 1 1 d . . .
Cl7 Cl 0.24702(10) 0.33602(9) 0.25018(16) 0.0177(6) Uani 0.907(9) 1 d P . .
O7 O 0.257(3) 0.325(3) 0.298(5) 0.025(11) Uiso 0.093(9) 1 d P . .
Cl8 Cl 0.11786(7) 0.10077(7) 0.10867(8) 0.0158(2) Uani 1 1 d . . .
O1 O 0.0953(2) 0.18758(17) 0.3320(2) 0.0106(6) Uani 1 1 d . . .
O2 O 0.0919(2) 0.10756(18) 0.5408(2) 0.0097(6) Uani 1 1 d . . .
In1A In 0.2668(11) 0.2796(13) 0.1074(5) 0.021(3) Uiso 0.068(8) 1 d P . .
In1B In 0.2501(16) 0.301(2) 0.1050(8) 0.024(4) Uiso 0.046(8) 1 d P . .
In2 In -0.1508(16) 0.2949(14) 0.5249(15) 0.044(7) Uiso 0.0219(16) 1 d P . .

loop_
_atom_site_aniso_label
_atom_site_aniso_U_11
_atom_site_aniso_U_22
_atom_site_aniso_U_33
_atom_site_aniso_U_23
_atom_site_aniso_U_13
_atom_site_aniso_U_12
Nb1 0.00670(17) 0.00771(17) 0.00913(17) -0.00094(13) 0.00139(13) -0.00134(13)
Nb2 0.00912(18) 0.00850(17) 0.00979(17) -0.00009(14) -0.00047(14) -0.00067(14)
Nb3 0.00676(17) 0.00910(17) 0.00878(17) -0.00110(14) 0.00248(13) -0.00181(13)
Ti1 0.0095(5) 0.0089(5) 0.0131(5) -0.0014(4) 0.0017(4) -0.0030(4)
Ti2 0.0086(5) 0.0101(5) 0.0159(5) 0.000 -0.0005(4) 0.000
Cl1 0.0206(8) 0.0196(7) 0.0254(8) 0.000 0.0171(6) 0.000
Cl2 0.0300(9) 0.0191(8) 0.0299(9) 0.000 -0.0190(7) 0.000
Cl3 0.0132(5) 0.0092(4) 0.0127(5) -0.0014(4) 0.0013(4) -0.0004(4)
Cl4 0.0155(5) 0.0148(5) 0.0158(5) -0.0059(4) 0.0074(4) -0.0028(4)
Cl5 0.0110(5) 0.0195(5) 0.0209(5) 0.0008(4) 0.0029(4) 0.0013(4)
Cl6 0.0153(5) 0.0098(5) 0.0200(5) 0.0003(4) -0.0027(4) 0.0003(4)
Cl7 0.0144(7) 0.0242(7) 0.0145(11) 0.0057(5) 0.0021(5) -0.0018(5)
Cl8 0.0123(5) 0.0204(5) 0.0148(5) -0.0048(4) 0.0020(4) 0.0006(4)
O1 0.0102(13) 0.0094(13) 0.0122(14) -0.0004(11) 0.0005(11) -0.0017(11)
O2 0.0097(13) 0.0092(13) 0.0103(14) -0.0001(11) 0.0011(11) -0.0022(11)

loop_
_atom_type_symbol
_atom_type_description
_atom_type_scat_dispersion_real
_atom_type_scat_dispersion_imag
_atom_type_scat_source
O O 0.0106 0.0060 'International Tables Vol C Tables 4.2.6.8 and 6.1.1.4'
Cl Cl 0.1484 0.1585 'International Tables Vol C Tables 4.2.6.8 and 6.1.1.4'
Ti Ti 0.2776 0.4457 'International Tables Vol C Tables 4.2.6.8 and 6.1.1.4'
Nb Nb -2.0727 0.6215 'International Tables Vol C Tables 4.2.6.8 and 6.1.1.4'
In In -0.7276 1.3100 'International Tables Vol C Tables 4.2.6.8 and 6.1.1.4'

loop_
_geom_angle_atom_site_label_1
_geom_angle_atom_site_label_2
_geom_angle_atom_site_label_3
_geom_angle
_geom_angle_site_symmetry_1
_geom_angle_site_symmetry_3
_geom_angle_publ_flag
O1 Nb1 O2 90.30(10) . . ?
O1 Nb1 Cl4 90.40(8) . . ?
O2 Nb1 Cl4 167.03(8) . . ?
O1 Nb1 Cl6 168.41(8) . . ?
O2 Nb1 Cl6 90.55(8) . . ?
Cl4 Nb1 Cl6 86.21(4) . . ?
O1 Nb1 Cl3 78.37(8) . . ?
O2 Nb1 Cl3 79.79(8) . . ?
Cl4 Nb1 Cl3 87.67(3) . . ?
Cl6 Nb1 Cl3 90.41(3) . . ?
O1 Nb1 Nb3 92.29(7) . . ?
O2 Nb1 Nb3 46.07(7) . . ?
Cl4 Nb1 Nb3 146.80(3) . . ?
Cl6 Nb1 Nb3 96.62(3) . . ?
Cl3 Nb1 Nb3 125.25(3) . . ?
O1 Nb1 Nb2 44.69(7) . . ?
O2 Nb1 Nb2 93.10(7) . . ?
Cl4 Nb1 Nb2 96.49(3) . . ?
Cl6 Nb1 Nb2 146.74(3) . . ?
Cl3 Nb1 Nb2 122.77(3) . . ?
Nb3 Nb1 Nb2 63.821(15) . . ?
O1 Nb1 Nb2 137.84(7) . 7_556 ?
O2 Nb1 Nb2 93.23(7) . 7_556 ?
Cl4 Nb1 Nb2 94.92(3) . 7_556 ?
Cl6 Nb1 Nb2 53.63(3) . 7_556 ?
Cl3 Nb1 Nb2 143.52(2) . 7_556 ?
Nb3 Nb1 Nb2 62.053(17) . 7_556 ?
Nb2 Nb1 Nb2 93.148(16) . 7_556 ?
O1 Nb1 Nb3 91.10(7) . 7_556 ?
O2 Nb1 Nb3 139.57(7) . 7_556 ?
Cl4 Nb1 Nb3 53.35(3) . 7_556 ?
Cl6 Nb1 Nb3 95.72(3) . 7_556 ?
Cl3 Nb1 Nb3 139.80(3) . 7_556 ?
Nb3 Nb1 Nb3 93.508(19) . 7_556 ?
Nb2 Nb1 Nb3 61.362(16) . 7_556 ?
Nb2 Nb1 Nb3 60.433(15) 7_556 7_556 ?
O1 Nb1 Ti1 83.68(7) . . ?
O2 Nb1 Ti1 33.19(7) . . ?
Cl4 Nb1 Ti1 134.18(3) . . ?
Cl6 Nb1 Ti1 90.74(3) . . ?
Cl3 Nb1 Ti1 46.60(2) . . ?
Nb3 Nb1 Ti1 78.966(17) . . ?
Nb2 Nb1 Ti1 109.845(16) . . ?
Nb2 Nb1 Ti1 119.340(17) 7_556 . ?
Nb3 Nb1 Ti1 170.620(14) 7_556 . ?
O1 Nb1 Ti2 30.07(7) . . ?
O2 Nb1 Ti2 83.82(7) . . ?
Cl4 Nb1 Ti2 90.35(3) . . ?
Cl6 Nb1 Ti2 138.73(3) . . ?
Cl3 Nb1 Ti2 48.33(3) . . ?
Nb3 Nb1 Ti2 107.94(2) . . ?
Nb2 Nb1 Ti2 74.52(2) . . ?
Nb2 Nb1 Ti2 167.09(2) 7_556 . ?
Nb3 Nb1 Ti2 114.75(2) 7_556 . ?
Ti1 Nb1 Ti2 63.210(16) . . ?
O1 Nb1 In1A 52.8(2) . . ?
O2 Nb1 In1A 142.6(2) . . ?
Cl4 Nb1 In1A 41.6(2) . . ?
Cl6 Nb1 In1A 126.8(2) . . ?
Cl3 Nb1 In1A 95.95(12) . . ?
Nb3 Nb1 In1A 120.7(2) . . ?
Nb2 Nb1 In1A 57.9(2) . . ?
Nb2 Nb1 In1A 110.00(7) 7_556 . ?
Nb3 Nb1 In1A 49.63(7) 7_556 . ?
Ti1 Nb1 In1A 130.03(9) . . ?
Ti2 Nb1 In1A 66.93(10) . . ?
O1 Nb2 O7 93.2(11) . . ?
O1 Nb2 Cl7 90.42(8) . . ?
O7 Nb2 Cl7 13.1(18) . . ?
O1 Nb2 Cl5 90.55(8) . . ?
O7 Nb2 Cl5 175.7(12) . . ?
Cl7 Nb2 Cl5 165.00(5) . . ?
O1 Nb2 Cl6 173.92(8) . 7_556 ?
O7 Nb2 Cl6 88.1(11) . 7_556 ?
Cl7 Nb2 Cl6 89.55(4) . 7_556 ?
Cl5 Nb2 Cl6 87.91(4) . 7_556 ?
O1 Nb2 Cl2 89.02(8) . . ?
O7 Nb2 Cl2 92.8(18) . . ?
Cl7 Nb2 Cl2 79.87(5) . . ?
Cl5 Nb2 Cl2 85.18(3) . . ?
Cl6 Nb2 Cl2 85.00(4) 7_556 . ?
O1 Nb2 Nb1 45.77(8) . . ?
O7 Nb2 Nb1 88.8(14) . . ?
Cl7 Nb2 Nb1 96.10(4) . . ?
Cl5 Nb2 Nb1 95.30(3) . . ?
Cl6 Nb2 Nb1 140.25(3) 7_556 . ?
Cl2 Nb2 Nb1 134.75(3) . . ?
O1 Nb2 Nb1 132.61(8) . 7_556 ?
O7 Nb2 Nb1 83.7(17) . 7_556 ?
Cl7 Nb2 Nb1 94.97(5) . 7_556 ?
Cl5 Nb2 Nb1 95.37(3) . 7_556 ?
Cl6 Nb2 Nb1 53.42(2) 7_556 7_556 ?
Cl2 Nb2 Nb1 138.28(4) . 7_556 ?
Nb1 Nb2 Nb1 86.852(16) . 7_556 ?
O1 Nb2 Nb3 92.23(8) . 7_556 ?
O7 Nb2 Nb3 39.5(18) . 7_556 ?
Cl7 Nb2 Nb3 52.35(5) . 7_556 ?
Cl5 Nb2 Nb3 142.54(3) . 7_556 ?
Cl6 Nb2 Nb3 92.57(3) 7_556 7_556 ?
Cl2 Nb2 Nb3 132.200(19) . 7_556 ?
Nb1 Nb2 Nb3 61.820(12) . 7_556 ?
Nb1 Nb2 Nb3 56.773(17) 7_556 7_556 ?
O1 Nb2 Nb3 88.14(7) . . ?
O7 Nb2 Nb3 129.8(18) . . ?
Cl7 Nb2 Nb3 142.60(5) . . ?
Cl5 Nb2 Nb3 52.40(3) . . ?
Cl6 Nb2 Nb3 95.56(3) 7_556 . ?
Cl2 Nb2 Nb3 137.431(19) . . ?
Nb1 Nb2 Nb3 57.767(13) . . ?
Nb1 Nb2 Nb3 60.404(17) 7_556 . ?
Nb3 Nb2 Nb3 90.36(2) 7_556 . ?
O1 Nb2 In1B 74.4(3) . . ?
O7 Nb2 In1B 29.2(17) . . ?
Cl7 Nb2 In1B 18.69(14) . . ?
Cl5 Nb2 In1B 151.3(2) . . ?
Cl6 Nb2 In1B 104.4(3) 7_556 . ?
Cl2 Nb2 In1B 70.6(4) . . ?
Nb1 Nb2 In1B 91.4(5) . . ?
Nb1 Nb2 In1B 112.85(18) 7_556 . ?
Nb3 Nb2 In1B 63.9(4) 7_556 . ?
Nb3 Nb2 In1B 147.6(5) . . ?
O1 Nb2 In1A 71.55(19) . . ?
O7 Nb2 In1A 28.1(16) . . ?
Cl7 Nb2 In1A 19.59(13) . . ?
Cl5 Nb2 In1A 153.22(12) . . ?
Cl6 Nb2 In1A 107.8(2) 7_556 . ?
Cl2 Nb2 In1A 75.0(3) . . ?
Nb1 Nb2 In1A 86.4(3) . . ?
Nb1 Nb2 In1A 111.41(12) 7_556 . ?
Nb3 Nb2 In1A 60.3(2) 7_556 . ?
Nb3 Nb2 In1A 142.5(3) . . ?
In1B Nb2 In1A 5.1(2) . . ?
O7 Nb3 O2 92.4(12) 7_556 . ?
O7 Nb3 Cl7 9.1(17) 7_556 7_556 ?
O2 Nb3 Cl7 94.87(8) . 7_556 ?
O7 Nb3 Cl5 174.2(16) 7_556 . ?
O2 Nb3 Cl5 90.64(8) . . ?
Cl7 Nb3 Cl5 165.17(5) 7_556 . ?
O7 Nb3 Cl4 89.8(12) 7_556 7_556 ?
O2 Nb3 Cl4 173.97(8) . 7_556 ?
Cl7 Nb3 Cl4 86.50(4) 7_556 7_556 ?
Cl5 Nb3 Cl4 86.66(4) . 7_556 ?
O7 Nb3 Cl1 89.7(17) 7_556 . ?
O2 Nb3 Cl1 90.44(8) . . ?
Cl7 Nb3 Cl1 80.92(4) 7_556 . ?
Cl5 Nb3 Cl1 85.29(3) . . ?
Cl4 Nb3 Cl1 83.98(4) 7_556 . ?
O7 Nb3 Nb1 89.8(15) 7_556 . ?
O2 Nb3 Nb1 46.51(7) . . ?
Cl7 Nb3 Nb1 97.92(4) 7_556 . ?
Cl5 Nb3 Nb1 95.86(3) . . ?
Cl4 Nb3 Nb1 139.14(3) 7_556 . ?
Cl1 Nb3 Nb1 136.88(3) . . ?
O7 Nb3 Nb2 42.9(16) 7_556 7_556 ?
O2 Nb3 Nb2 92.83(7) . 7_556 ?
Cl7 Nb3 Nb2 51.64(4) 7_556 7_556 ?
Cl5 Nb3 Nb2 141.92(3) . 7_556 ?
Cl4 Nb3 Nb2 92.62(3) 7_556 7_556 ?
Cl1 Nb3 Nb2 132.55(2) . 7_556 ?
Nb1 Nb3 Nb2 61.174(18) . 7_556 ?
O7 Nb3 Nb1 87.1(14) 7_556 7_556 ?
O2 Nb3 Nb1 133.00(7) . 7_556 ?
Cl7 Nb3 Nb1 91.80(3) 7_556 7_556 ?
Cl5 Nb3 Nb1 94.49(3) . 7_556 ?
Cl4 Nb3 Nb1 52.70(3) 7_556 7_556 ?
Cl1 Nb3 Nb1 136.52(3) . 7_556 ?
Nb1 Nb3 Nb1 86.492(19) . 7_556 ?
Nb2 Nb3 Nb1 56.818(15) 7_556 7_556 ?
O7 Nb3 Nb2 132.5(16) 7_556 . ?
O2 Nb3 Nb2 89.08(7) . . ?
Cl7 Nb3 Nb2 141.18(4) 7_556 . ?
Cl5 Nb3 Nb2 52.49(3) . . ?
Cl4 Nb3 Nb2 93.53(3) 7_556 . ?
Cl1 Nb3 Nb2 137.76(2) . . ?
Nb1 Nb3 Nb2 58.412(17) . . ?
Nb2 Nb3 Nb2 89.64(2) 7_556 . ?
Nb1 Nb3 Nb2 59.163(17) 7_556 . ?
O7 Nb3 In1A 38.6(16) 7_556 7_556 ?
O2 Nb3 In1A 115.4(3) . 7_556 ?
Cl7 Nb3 In1A 30.4(3) 7_556 7_556 ?
Cl5 Nb3 In1A 135.7(3) . 7_556 ?
Cl4 Nb3 In1A 63.7(3) 7_556 7_556 ?
Cl1 Nb3 In1A 60.80(17) . 7_556 ?
Nb1 Nb3 In1A 128.3(3) . 7_556 ?
Nb2 Nb3 In1A 75.3(2) 7_556 7_556 ?
Nb1 Nb3 In1A 92.40(11) 7_556 7_556 ?
Nb2 Nb3 In1A 151.40(13) . 7_556 ?
O7 Nb3 In2 152.9(16) 7_556 . ?
O2 Nb3 In2 83.8(3) . . ?
Cl7 Nb3 In2 144.4(3) 7_556 . ?
Cl5 Nb3 In2 22.9(3) . . ?
Cl4 Nb3 In2 91.7(3) 7_556 . ?
Cl1 Nb3 In2 63.6(3) . . ?
Nb1 Nb3 In2 106.2(3) . . ?
Nb2 Nb3 In2 163.7(3) 7_556 . ?
Nb1 Nb3 In2 115.0(3) 7_556 . ?
Nb2 Nb3 In2 74.4(3) . . ?
In1A Nb3 In2 120.5(4) 7_556 . ?
O2 Ti1 O2 180.00(15) . 5_556 ?
O2 Ti1 Cl8 89.20(8) . 2 ?
O2 Ti1 Cl8 90.80(8) 5_556 2 ?
O2 Ti1 Cl8 90.80(8) . 6_556 ?
O2 Ti1 Cl8 89.20(8) 5_556 6_556 ?
Cl8 Ti1 Cl8 180.0 2 6_556 ?
O2 Ti1 Cl3 85.10(8) . . ?
O2 Ti1 Cl3 94.90(8) 5_556 . ?
Cl8 Ti1 Cl3 89.23(3) 2 . ?
Cl8 Ti1 Cl3 90.77(3) 6_556 . ?
O2 Ti1 Cl3 94.90(8) . 5_556 ?
O2 Ti1 Cl3 85.10(8) 5_556 5_556 ?
Cl8 Ti1 Cl3 90.77(3) 2 5_556 ?
Cl8 Ti1 Cl3 89.23(3) 6_556 5_556 ?
Cl3 Ti1 Cl3 180.0 . 5_556 ?
O2 Ti1 Nb1 34.16(7) . . ?
O2 Ti1 Nb1 145.84(7) 5_556 . ?
Cl8 Ti1 Nb1 88.82(3) 2 . ?
Cl8 Ti1 Nb1 91.18(3) 6_556 . ?
Cl3 Ti1 Nb1 50.94(2) . . ?
Cl3 Ti1 Nb1 129.06(2) 5_556 . ?
O2 Ti1 Nb1 145.84(7) . 5_556 ?
O2 Ti1 Nb1 34.16(7) 5_556 5_556 ?
Cl8 Ti1 Nb1 91.18(3) 2 5_556 ?
Cl8 Ti1 Nb1 88.82(3) 6_556 5_556 ?
Cl3 Ti1 Nb1 129.06(2) . 5_556 ?
Cl3 Ti1 Nb1 50.94(2) 5_556 5_556 ?
Nb1 Ti1 Nb1 180.000(12) . 5_556 ?
O2 Ti1 In1B 99.7(4) . 4_545 ?
O2 Ti1 In1B 80.3(4) 5_556 4_545 ?
Cl8 Ti1 In1B 128.70(12) 2 4_545 ?
Cl8 Ti1 In1B 51.30(12) 6_556 4_545 ?
Cl3 Ti1 In1B 42.4(2) . 4_545 ?
Cl3 Ti1 In1B 137.6(2) 5_556 4_545 ?
Nb1 Ti1 In1B 73.5(4) . 4_545 ?
Nb1 Ti1 In1B 106.5(4) 5_556 4_545 ?
O2 Ti1 In1B 80.3(4) . 8_456 ?
O2 Ti1 In1B 99.7(4) 5_556 8_456 ?
Cl8 Ti1 In1B 51.30(12) 2 8_456 ?
Cl8 Ti1 In1B 128.70(12) 6_556 8_456 ?
Cl3 Ti1 In1B 137.6(2) . 8_456 ?
Cl3 Ti1 In1B 42.4(2) 5_556 8_456 ?
Nb1 Ti1 In1B 106.5(4) . 8_456 ?
Nb1 Ti1 In1B 73.5(4) 5_556 8_456 ?
In1B Ti1 In1B 180.000(2) 4_545 8_456 ?
O2 Ti1 In1A 104.2(3) . 4_545 ?
O2 Ti1 In1A 75.8(3) 5_556 4_545 ?
Cl8 Ti1 In1A 128.85(8) 2 4_545 ?
Cl8 Ti1 In1A 51.15(8) 6_556 4_545 ?
Cl3 Ti1 In1A 44.74(16) . 4_545 ?
Cl3 Ti1 In1A 135.26(16) 5_556 4_545 ?
Nb1 Ti1 In1A 78.0(3) . 4_545 ?
Nb1 Ti1 In1A 102.0(3) 5_556 4_545 ?
In1B Ti1 In1A 4.6(2) 4_545 4_545 ?
In1B Ti1 In1A 175.4(2) 8_456 4_545 ?
O2 Ti1 In1A 75.8(3) . 8_456 ?
O2 Ti1 In1A 104.2(3) 5_556 8_456 ?
Cl8 Ti1 In1A 51.15(8) 2 8_456 ?
Cl8 Ti1 In1A 128.85(8) 6_556 8_456 ?
Cl3 Ti1 In1A 135.26(16) . 8_456 ?
Cl3 Ti1 In1A 44.74(16) 5_556 8_456 ?
Nb1 Ti1 In1A 102.0(3) . 8_456 ?
Nb1 Ti1 In1A 78.0(3) 5_556 8_456 ?
In1B Ti1 In1A 175.4(2) 4_545 8_456 ?
In1B Ti1 In1A 4.6(2) 8_456 8_456 ?
In1A Ti1 In1A 180.00(14) 4_545 8_456 ?
O1 Ti2 O1 105.23(16) . 2 ?
O1 Ti2 Cl8 91.34(8) . . ?
O1 Ti2 Cl8 91.66(8) 2 . ?
O1 Ti2 Cl8 91.66(8) . 2 ?
O1 Ti2 Cl8 91.34(8) 2 2 ?
Cl8 Ti2 Cl8 175.06(7) . 2 ?
O1 Ti2 Cl3 172.10(9) . 2 ?
O1 Ti2 Cl3 82.56(8) 2 2 ?
Cl8 Ti2 Cl3 87.11(4) . 2 ?
Cl8 Ti2 Cl3 89.39(4) 2 2 ?
O1 Ti2 Cl3 82.56(8) . . ?
O1 Ti2 Cl3 172.10(9) 2 . ?
Cl8 Ti2 Cl3 89.39(4) . . ?
Cl8 Ti2 Cl3 87.11(4) 2 . ?
Cl3 Ti2 Cl3 89.67(5) 2 . ?
O1 Ti2 Nb1 32.19(8) . . ?
O1 Ti2 Nb1 137.32(9) 2 . ?
Cl8 Ti2 Nb1 92.05(3) . . ?
Cl8 Ti2 Nb1 88.40(3) 2 . ?
Cl3 Ti2 Nb1 140.09(4) 2 . ?
Cl3 Ti2 Nb1 50.42(2) . . ?
O1 Ti2 Nb1 137.32(9) . 2 ?
O1 Ti2 Nb1 32.19(8) 2 2 ?
Cl8 Ti2 Nb1 88.40(3) . 2 ?
Cl8 Ti2 Nb1 92.05(3) 2 2 ?
Cl3 Ti2 Nb1 50.42(2) 2 2 ?
Cl3 Ti2 Nb1 140.09(4) . 2 ?
Nb1 Ti2 Nb1 169.50(4) . 2 ?
O1 Ti2 In1A 56.12(11) . . ?
O1 Ti2 In1A 84.9(3) 2 . ?
Cl8 Ti2 In1A 39.56(18) . . ?
Cl8 Ti2 In1A 144.77(17) 2 . ?
Cl3 Ti2 In1A 124.57(11) 2 . ?
Cl3 Ti2 In1A 100.8(3) . . ?
Nb1 Ti2 In1A 71.70(13) . . ?
Nb1 Ti2 In1A 102.51(16) 2 . ?
O1 Ti2 In1A 84.9(3) . 2 ?
O1 Ti2 In1A 56.12(11) 2 2 ?
Cl8 Ti2 In1A 144.77(17) . 2 ?
Cl8 Ti2 In1A 39.56(18) 2 2 ?
Cl3 Ti2 In1A 100.8(3) 2 2 ?
Cl3 Ti2 In1A 124.57(11) . 2 ?
Nb1 Ti2 In1A 102.51(16) . 2 ?
Nb1 Ti2 In1A 71.70(13) 2 2 ?
In1A Ti2 In1A 115.7(5) . 2 ?
O1 Ti2 In1B 55.66(14) . . ?
O1 Ti2 In1B 80.9(4) 2 . ?
Cl8 Ti2 In1B 42.5(3) . . ?
Cl8 Ti2 In1B 142.0(3) 2 . ?
Cl3 Ti2 In1B 125.78(15) 2 . ?
Cl3 Ti2 In1B 105.0(4) . . ?
Nb1 Ti2 In1B 73.6(2) . . ?
Nb1 Ti2 In1B 100.0(2) 2 . ?
In1A Ti2 In1B 4.56(19) . . ?
In1A Ti2 In1B 111.4(6) 2 . ?
O1 Ti2 In1B 80.9(4) . 2 ?
O1 Ti2 In1B 55.66(14) 2 2 ?
Cl8 Ti2 In1B 142.0(3) . 2 ?
Cl8 Ti2 In1B 42.5(3) 2 2 ?
Cl3 Ti2 In1B 105.0(4) 2 2 ?
Cl3 Ti2 In1B 125.78(15) . 2 ?
Nb1 Ti2 In1B 100.0(2) . 2 ?
Nb1 Ti2 In1B 73.6(2) 2 2 ?
In1A Ti2 In1B 111.4(6) . 2 ?
In1A Ti2 In1B 4.56(19) 2 2 ?
In1B Ti2 In1B 107.1(8) . 2 ?
Nb3 Cl1 Nb3 165.04(7) . 2_556 ?
Nb3 Cl1 In1A 76.01(12) . 7_556 ?
Nb3 Cl1 In1A 103.06(17) 2_556 7_556 ?
Nb3 Cl1 In1A 103.06(17) . 8_456 ?
Nb3 Cl1 In1A 76.01(12) 2_556 8_456 ?
In1A Cl1 In1A 173.1(7) 7_556 8_456 ?
Nb3 Cl1 In1B 105.2(2) . 8_456 ?
Nb3 Cl1 In1B 75.28(17) 2_556 8_456 ?
In1A Cl1 In1B 177.8(6) 7_556 8_456 ?
In1A Cl1 In1B 5.5(2) 8_456 8_456 ?
Nb3 Cl1 In1B 75.28(17) . 7_556 ?
Nb3 Cl1 In1B 105.2(2) 2_556 7_556 ?
In1A Cl1 In1B 5.5(2) 7_556 7_556 ?
In1A Cl1 In1B 177.8(6) 8_456 7_556 ?
In1B Cl1 In1B 176.4(9) 8_456 7_556 ?
Nb3 Cl1 In2 99.5(3) . 2_556 ?
Nb3 Cl1 In2 74.9(3) 2_556 2_556 ?
In1A Cl1 In2 31.8(4) 7_556 2_556 ?
In1A Cl1 In2 143.7(4) 8_456 2_556 ?
In1B Cl1 In2 146.1(4) 8_456 2_556 ?
In1B Cl1 In2 36.3(5) 7_556 2_556 ?
Nb3 Cl1 In2 74.9(3) . . ?
Nb3 Cl1 In2 99.5(3) 2_556 . ?
In1A Cl1 In2 143.7(4) 7_556 . ?
In1A Cl1 In2 31.8(4) 8_456 . ?
In1B Cl1 In2 36.3(5) 8_456 . ?
In1B Cl1 In2 146.1(4) 7_556 . ?
In2 Cl1 In2 137.2(6) 2_556 . ?
Nb3 Cl1 In2 96.3(2) . 7_456 ?
Nb3 Cl1 In2 83.8(2) 2_556 7_456 ?
In1A Cl1 In2 172.0(2) 7_556 7_456 ?
In1A Cl1 In2 8.2(2) 8_456 7_456 ?
In1B Cl1 In2 8.9(3) 8_456 7_456 ?
In1B Cl1 In2 171.0(3) 7_556 7_456 ?
In2 Cl1 In2 151.4(4) 2_556 7_456 ?
In2 Cl1 In2 29.0(5) . 7_456 ?
Nb3 Cl1 In2 83.8(2) . 8_556 ?
Nb3 Cl1 In2 96.3(2) 2_556 8_556 ?
In1A Cl1 In2 8.2(2) 7_556 8_556 ?
In1A Cl1 In2 172.0(2) 8_456 8_556 ?
In1B Cl1 In2 171.0(3) 8_456 8_556 ?
In1B Cl1 In2 8.9(3) 7_556 8_556 ?
In2 Cl1 In2 29.0(5) 2_556 8_556 ?
In2 Cl1 In2 151.4(4) . 8_556 ?
In2 Cl1 In2 179.5(4) 7_456 8_556 ?
Nb3 Cl1 In1B 99.48(14) . 1_556 ?
Nb3 Cl1 In1B 76.7(2) 2_556 1_556 ?
In1A Cl1 In1B 27.6(5) 7_556 1_556 ?
In1A Cl1 In1B 148.9(2) 8_456 1_556 ?
In1B Cl1 In1B 150.4(3) 8_456 1_556 ?
In1B Cl1 In1B 31.4(7) 7_556 1_556 ?
In2 Cl1 In1B 6.9(5) 2_556 1_556 ?
In2 Cl1 In1B 143.9(5) . 1_556 ?
In2 Cl1 In1B 156.9(4) 7_456 1_556 ?
In2 Cl1 In1B 23.4(4) 8_556 1_556 ?
Nb3 Cl1 In1B 76.7(2) . 2 ?
Nb3 Cl1 In1B 99.48(14) 2_556 2 ?
In1A Cl1 In1B 148.9(2) 7_556 2 ?
In1A Cl1 In1B 27.6(5) 8_456 2 ?
In1B Cl1 In1B 31.4(7) 8_456 2 ?
In1B Cl1 In1B 150.4(3) 7_556 2 ?
In2 Cl1 In1B 143.9(5) 2_556 2 ?
In2 Cl1 In1B 6.9(5) . 2 ?
In2 Cl1 In1B 23.4(4) 7_456 2 ?
In2 Cl1 In1B 156.9(4) 8_556 2 ?
In1B Cl1 In1B 150.7(7) 1_556 2 ?
Nb2 Cl2 Nb2 131.14(7) 2 . ?
Nb2 Cl2 In1B 93.60(13) 2 . ?
Nb2 Cl2 In1B 71.7(3) . . ?
Nb2 Cl2 In1B 71.7(3) 2 2 ?
Nb2 Cl2 In1B 93.60(13) . 2 ?
In1B Cl2 In1B 144.6(7) . 2 ?
Nb2 Cl2 In1A 93.61(8) 2 . ?
Nb2 Cl2 In1A 68.92(17) . . ?
In1B Cl2 In1A 3.7(2) . . ?
In1B Cl2 In1A 141.2(5) 2 . ?
Nb2 Cl2 In1A 68.92(17) 2 2 ?
Nb2 Cl2 In1A 93.61(8) . 2 ?
In1B Cl2 In1A 141.2(5) . 2 ?
In1B Cl2 In1A 3.7(2) 2 2 ?
In1A Cl2 In1A 138.0(4) . 2 ?
Nb2 Cl2 In2 68.7(3) 2 2 ?
Nb2 Cl2 In2 96.5(3) . 2 ?
In1B Cl2 In2 27.2(3) . 2 ?
In1B Cl2 In2 134.9(5) 2 2 ?
In1A Cl2 In2 28.8(3) . 2 ?
In1A Cl2 In2 131.3(3) 2 2 ?
Nb2 Cl2 In2 96.5(3) 2 . ?
Nb2 Cl2 In2 68.7(3) . . ?
In1B Cl2 In2 134.9(5) . . ?
In1B Cl2 In2 27.2(3) 2 . ?
In1A Cl2 In2 131.3(3) . . ?
In1A Cl2 In2 28.8(3) 2 . ?
In2 Cl2 In2 144.8(5) 2 . ?
Ti1 Cl3 Ti2 89.48(3) . . ?
Ti1 Cl3 Nb1 82.47(3) . . ?
Ti2 Cl3 Nb1 81.25(3) . . ?
Ti1 Cl3 In1B 106.6(3) . 4_545 ?
Ti2 Cl3 In1B 160.2(2) . 4_545 ?
Nb1 Cl3 In1B 111.6(5) . 4_545 ?
Ti1 Cl3 In1A 104.43(16) . 4_545 ?
Ti2 Cl3 In1A 157.9(2) . 4_545 ?
Nb1 Cl3 In1A 117.1(3) . 4_545 ?
In1B Cl3 In1A 5.9(3) 4_545 4_545 ?
Ti1 Cl3 In2 82.4(3) . 5_556 ?
Ti2 Cl3 In2 151.6(3) . 5_556 ?
Nb1 Cl3 In2 124.2(3) . 5_556 ?
In1B Cl3 In2 28.8(5) 4_545 5_556 ?
In1A Cl3 In2 24.1(4) 4_545 5_556 ?
Ti1 Cl3 In2 94.9(3) . 3_545 ?
Ti2 Cl3 In2 170.8(3) . 3_545 ?
Nb1 Cl3 In2 91.3(3) . 3_545 ?
In1B Cl3 In2 22.6(5) 4_545 3_545 ?
In1A Cl3 In2 26.7(4) 4_545 3_545 ?
In2 Cl3 In2 37.4(5) 5_556 3_545 ?
Ti1 Cl3 In1A 78.80(8) . 6_556 ?
Ti2 Cl3 In1A 167.56(13) . 6_556 ?
Nb1 Cl3 In1A 101.1(2) . 6_556 ?
In1B Cl3 In1A 28.79(14) 4_545 6_556 ?
In1A Cl3 In1A 28.74(19) 4_545 6_556 ?
In2 Cl3 In1A 23.1(3) 5_556 6_556 ?
In2 Cl3 In1A 20.2(3) 3_545 6_556 ?
Ti1 Cl3 In1B 78.25(11) . 6_556 ?
Ti2 Cl3 In1B 165.4(2) . 6_556 ?
Nb1 Cl3 In1B 104.6(3) . 6_556 ?
In1B Cl3 In1B 28.6(3) 4_545 6_556 ?
In1A Cl3 In1B 27.79(11) 4_545 6_556 ?
In2 Cl3 In1B 19.6(4) 5_556 6_556 ?
In2 Cl3 In1B 23.0(4) 3_545 6_556 ?
In1A Cl3 In1B 3.68(16) 6_556 6_556 ?
Nb1 Cl4 Nb3 73.95(3) . 7_556 ?
Nb1 Cl4 In1A 109.7(3) . . ?
Nb3 Cl4 In1A 75.58(19) 7_556 . ?
Nb1 Cl4 In1B 105.8(4) . . ?
Nb3 Cl4 In1B 73.0(3) 7_556 . ?
In1A Cl4 In1B 4.1(2) . . ?
Nb1 Cl4 In2 137.6(3) . 8 ?
Nb3 Cl4 In2 96.6(3) 7_556 8 ?
In1A Cl4 In2 30.2(4) . 8 ?
In1B Cl4 In2 34.3(5) . 8 ?
Nb1 Cl4 In2 104.3(3) . 7_556 ?
Nb3 Cl4 In2 55.5(2) 7_556 7_556 ?
In1A Cl4 In2 107.5(3) . 7_556 ?
In1B Cl4 In2 107.8(3) . 7_556 ?
In2 Cl4 In2 103.3(4) 8 7_556 ?
Nb1 Cl4 In1B 73.70(11) . 4_545 ?
Nb3 Cl4 In1B 138.45(15) 7_556 4_545 ?
In1A Cl4 In1B 140.6(3) . 4_545 ?
In1B Cl4 In1B 141.5(3) . 4_545 ?
In2 Cl4 In1B 124.9(3) 8 4_545 ?
In2 Cl4 In1B 109.5(3) 7_556 4_545 ?
Nb1 Cl4 In2 105.3(2) . 2 ?
Nb3 Cl4 In2 88.8(2) 7_556 2 ?
In1A Cl4 In2 16.2(2) . 2 ?
In1B Cl4 In2 17.0(3) . 2 ?
In2 Cl4 In2 32.4(5) 8 2 ?
In2 Cl4 In2 123.5(3) 7_556 2 ?
In1B Cl4 In2 124.6(3) 4_545 2 ?
Nb1 Cl4 In1B 126.2(3) . 7 ?
Nb3 Cl4 In1B 105.4(3) 7_556 7 ?
In1A Cl4 In1B 30.9(5) . 7 ?
In1B Cl4 In1B 34.4(7) . 7 ?
In2 Cl4 In1B 16.1(3) 8 7 ?
In2 Cl4 In1B 119.5(3) 7_556 7 ?
In1B Cl4 In1B 114.55(17) 4_545 7 ?
In2 Cl4 In1B 24.2(4) 2 7 ?
Nb1 Cl4 In1A 73.52(7) . 4_545 ?
Nb3 Cl4 In1A 139.49(9) 7_556 4_545 ?
In1A Cl4 In1A 138.82(18) . 4_545 ?
In1B Cl4 In1A 139.7(2) . 4_545 ?
In2 Cl4 In1A 123.8(3) 8 4_545 ?
In2 Cl4 In1A 111.4(3) 7_556 4_545 ?
In1B Cl4 In1A 1.88(17) 4_545 4_545 ?
In2 Cl4 In1A 122.8(2) 2 4_545 ?
In1B Cl4 In1A 113.08(17) 7 4_545 ?
Nb1 Cl4 In1A 123.34(18) . 7 ?
Nb3 Cl4 In1A 102.51(18) 7_556 7 ?
In1A Cl4 In1A 27.5(4) . 7 ?
In1B Cl4 In1A 30.8(5) . 7 ?
In2 Cl4 In1A 17.1(3) 8 7 ?
In2 Cl4 In1A 120.0(3) 7_556 7 ?
In1B Cl4 In1A 116.88(11) 4_545 7 ?
In2 Cl4 In1A 20.4(3) 2 7 ?
In1B Cl4 In1A 3.80(18) 7 7 ?
In1A Cl4 In1A 115.34(11) 4_545 7 ?
In2 Cl5 Nb3 125.3(6) . . ?
In2 Cl5 Nb2 153.2(6) . . ?
Nb3 Cl5 Nb2 75.12(3) . . ?
In2 Cl5 In1B 34.0(7) . 2 ?
Nb3 Cl5 In1B 149.4(5) . 2 ?
Nb2 Cl5 In1B 119.6(2) . 2 ?
In2 Cl5 In1A 32.6(6) . 2 ?
Nb3 Cl5 In1A 144.2(3) . 2 ?
Nb2 Cl5 In1A 120.55(12) . 2 ?
In1B Cl5 In1A 5.2(3) 2 2 ?
In2 Cl5 In1A 22.0(6) . 8_456 ?
Nb3 Cl5 In1A 103.55(11) . 8_456 ?
Nb2 Cl5 In1A 157.5(3) . 8_456 ?
In1B Cl5 In1A 52.0(3) 2 8_456 ?
In1A Cl5 In1A 48.9(2) 2 8_456 ?
In2 Cl5 In1B 23.5(7) . 8_456 ?
Nb3 Cl5 In1B 102.86(16) . 8_456 ?
Nb2 Cl5 In1B 153.6(3) . 8_456 ?
In1B Cl5 In1B 51.4(4) 2 8_456 ?
In1A Cl5 In1B 47.93(17) 2 8_456 ?
In1A Cl5 In1B 3.9(2) 8_456 8_456 ?
In2 Cl5 In2 19.1(9) . 7_456 ?
Nb3 Cl5 In2 124.3(3) . 7_456 ?
Nb2 Cl5 In2 137.1(3) . 7_456 ?
In1B Cl5 In2 26.7(5) 2 7_456 ?
In1A Cl5 In2 22.7(3) 2 7_456 ?
In1A Cl5 In2 27.2(3) 8_456 7_456 ?
In1B Cl5 In2 25.6(3) 8_456 7_456 ?
Nb1 Cl6 Nb2 72.95(3) . 7_556 ?
Nb1 Cl6 In2 125.8(3) . 3_545 ?
Nb2 Cl6 In2 161.3(3) 7_556 3_545 ?
Nb1 Cl6 In1B 95.83(14) . 4_545 ?
Nb2 Cl6 In1B 168.00(17) 7_556 4_545 ?
In2 Cl6 In1B 30.2(3) 3_545 4_545 ?
Nb1 Cl6 In1A 95.95(9) . 4_545 ?
Nb2 Cl6 In1A 168.78(9) 7_556 4_545 ?
In2 Cl6 In1A 29.9(3) 3_545 4_545 ?
In1B Cl6 In1A 2.6(2) 4_545 4_545 ?
Nb1 Cl6 In1A 123.23(14) . 6_556 ?
Nb2 Cl6 In1A 152.29(10) 7_556 6_556 ?
In2 Cl6 In1A 20.8(3) 3_545 6_556 ?
In1B Cl6 In1A 38.66(15) 4_545 6_556 ?
In1A Cl6 In1A 36.90(15) 4_545 6_556 ?
Nb1 Cl6 In2 95.1(2) . 7_556 ?
Nb2 Cl6 In2 56.7(2) 7_556 7_556 ?
In2 Cl6 In2 115.7(3) 3_545 7_556 ?
In1B Cl6 In2 121.9(4) 4_545 7_556 ?
In1A Cl6 In2 124.4(3) 4_545 7_556 ?
In1A Cl6 In2 133.5(3) 6_556 7_556 ?
Nb1 Cl6 In1B 121.29(19) . 6_556 ?
Nb2 Cl6 In1B 153.09(13) 7_556 6_556 ?
In2 Cl6 In1B 21.5(4) 3_545 6_556 ?
In1B Cl6 In1B 37.6(2) 4_545 6_556 ?
In1A Cl6 In1B 35.72(9) 4_545 6_556 ?
In1A Cl6 In1B 1.95(16) 6_556 6_556 ?
In2 Cl6 In1B 135.0(3) 7_556 6_556 ?
Nb1 Cl6 In1B 91.4(3) . 7_556 ?
Nb2 Cl6 In1B 48.2(2) 7_556 7_556 ?
In2 Cl6 In1B 124.0(4) 3_545 7_556 ?
In1B Cl6 In1B 138.6(2) 4_545 7_556 ?
In1A Cl6 In1B 136.02(11) 4_545 7_556 ?
In1A Cl6 In1B 105.7(2) 6_556 7_556 ?
In2 Cl6 In1B 97.8(2) 7_556 7_556 ?
In1B Cl6 In1B 106.0(2) 6_556 7_556 ?
Nb1 Cl6 In2 100.7(2) . 5_556 ?
Nb2 Cl6 In2 162.3(2) 7_556 5_556 ?
In2 Cl6 In2 29.6(5) 3_545 5_556 ?
In1B Cl6 In2 21.7(4) 4_545 5_556 ?
In1A Cl6 In2 19.2(3) 4_545 5_556 ?
In1A Cl6 In2 23.7(3) 6_556 5_556 ?
In2 Cl6 In2 141.0(4) 7_556 5_556 ?
In1B Cl6 In2 21.9(3) 6_556 5_556 ?
In1B Cl6 In2 117.0(3) 7_556 5_556 ?
Nb1 Cl6 In1A 87.9(2) . 7_556 ?
Nb2 Cl6 In1A 46.36(12) 7_556 7_556 ?
In2 Cl6 In1A 126.8(4) 3_545 7_556 ?
In1B Cl6 In1A 139.6(2) 4_545 7_556 ?
In1A Cl6 In1A 137.01(15) 4_545 7_556 ?
In1A Cl6 In1A 108.06(13) 6_556 7_556 ?
In2 Cl6 In1A 97.7(2) 7_556 7_556 ?
In1B Cl6 In1A 108.26(19) 6_556 7_556 ?
In1B Cl6 In1A 3.51(18) 7_556 7_556 ?
In2 Cl6 In1A 118.2(2) 5_556 7_556 ?
O7 Cl7 In1B 147(4) . . ?
O7 Cl7 In1A 136(4) . . ?
In1B Cl7 In1A 10.5(5) . . ?
O7 Cl7 Nb2 48(4) . . ?
In1B Cl7 Nb2 137.5(3) . . ?
In1A Cl7 Nb2 136.9(2) . . ?
O7 Cl7 Nb3 29(4) . 7_556 ?
In1B Cl7 Nb3 122.5(10) . 7_556 ?
In1A Cl7 Nb3 112.2(6) . 7_556 ?
Nb2 Cl7 Nb3 76.02(6) . 7_556 ?
O7 Cl7 In2 155(4) . 2 ?
In1B Cl7 In2 21.4(9) . 2 ?
In1A Cl7 In2 30.1(6) . 2 ?
Nb2 Cl7 In2 121.1(3) . 2 ?
Nb3 Cl7 In2 140.6(3) 7_556 2 ?
O7 Cl7 In2 123(4) . 8 ?
In1B Cl7 In2 25.4(10) . 8 ?
In1A Cl7 In2 15.4(6) . 8 ?
Nb2 Cl7 In2 138.8(3) . 8 ?
Nb3 Cl7 In2 97.1(3) 7_556 8 ?
In2 Cl7 In2 45.5(6) 2 8 ?
O7 Cl7 In1A 143(4) . 7 ?
In1B Cl7 In1A 5.9(5) . 7 ?
In1A Cl7 In1A 9.9(7) . 7 ?
Nb2 Cl7 In1A 132.07(9) . 7 ?
Nb3 Cl7 In1A 121.4(3) 7_556 7 ?
In2 Cl7 In1A 20.3(4) 2 7 ?
In2 Cl7 In1A 25.2(4) 8 7 ?
O7 Cl7 In1B 139(4) . 7 ?
In1B Cl7 In1B 8.5(11) . 7 ?
In1A Cl7 In1B 6.7(6) . 7 ?
Nb2 Cl7 In1B 132.03(12) . 7 ?
Nb3 Cl7 In1B 117.1(4) 7_556 7 ?
In2 Cl7 In1B 24.2(5) 2 7 ?
In2 Cl7 In1B 21.5(4) 8 7 ?
In1A Cl7 In1B 4.27(18) 7 7 ?
Cl7 O7 Nb3 142(5) . 7_556 ?
Cl7 O7 Nb2 119(5) . . ?
Nb3 O7 Nb2 98(3) 7_556 . ?
Cl7 O7 In1B 25(3) . . ?
Nb3 O7 In1B 121(2) 7_556 . ?
Nb2 O7 In1B 127(2) . . ?
Cl7 O7 In1A 34(3) . . ?
Nb3 O7 In1A 113.1(19) 7_556 . ?
Nb2 O7 In1A 129(2) . . ?
In1B O7 In1A 8.6(4) . . ?
Cl7 O7 In2 50(3) . 8 ?
Nb3 O7 In2 95.8(15) 7_556 8 ?
Nb2 O7 In2 136.7(17) . 8 ?
In1B O7 In2 25.6(10) . 8 ?
In1A O7 In2 17.3(7) . 8 ?
Cl7 O7 In2 22(3) . 2 ?
Nb3 O7 In2 135.3(18) 7_556 2 ?
Nb2 O7 In2 111.0(19) . 2 ?
In1B O7 In2 16.7(8) . 2 ?
In1A O7 In2 23.2(9) . 2 ?
In2 O7 In2 40.1(8) 8 2 ?
Ti1 Cl8 Ti2 93.06(4) 2 . ?
Ti1 Cl8 In1A 144.83(15) 2 . ?
Ti2 Cl8 In1A 111.7(2) . . ?
Ti1 Cl8 In2 109.0(3) 2 2 ?
Ti2 Cl8 In2 116.6(3) . 2 ?
In1A Cl8 In2 38.0(4) . 2 ?
Ti1 Cl8 In1B 142.9(3) 2 . ?
Ti2 Cl8 In1B 108.2(3) . . ?
In1A Cl8 In1B 6.0(2) . . ?
In2 Cl8 In1B 34.3(5) 2 . ?
Ti1 Cl8 In2 124.9(3) 2 8 ?
Ti2 Cl8 In2 141.3(3) . 8 ?
In1A Cl8 In2 31.9(4) . 8 ?
In2 Cl8 In2 48.9(6) 2 8 ?
In1B Cl8 In2 36.8(6) . 8 ?
Ti1 Cl8 In1B 96.95(17) 2 7 ?
Ti2 Cl8 In1B 153.1(5) . 7 ?
In1A Cl8 In1B 50.3(3) . 7 ?
In2 Cl8 In1B 36.5(6) 2 7 ?
In1B Cl8 In1B 51.6(5) . 7 ?
In2 Cl8 In1B 32.1(4) 8 7 ?
Ti1 Cl8 In1A 97.68(11) 2 7 ?
Ti2 Cl8 In1A 147.4(3) . 7 ?
In1A Cl8 In1A 48.3(2) . 7 ?
In2 Cl8 In1A 30.9(5) 2 7 ?
In1B Cl8 In1A 48.9(3) . 7 ?
In2 Cl8 In1A 34.4(4) 8 7 ?
In1B Cl8 In1A 5.9(3) 7 7 ?
Ti2 O1 Nb2 151.43(15) . . ?
Ti2 O1 Nb1 117.74(13) . . ?
Nb2 O1 Nb1 89.54(10) . . ?
Ti2 O1 In1A 100.29(13) . . ?
Nb2 O1 In1A 80.0(2) . . ?
Nb1 O1 In1A 103.1(3) . . ?
Ti2 O1 In1B 100.99(17) . . ?
Nb2 O1 In1B 76.7(3) . . ?
Nb1 O1 In1B 107.3(4) . . ?
In1A O1 In1B 5.4(2) . . ?
Ti2 O1 In2 94.0(3) . . ?
Nb2 O1 In2 69.1(3) . . ?
Nb1 O1 In2 105.0(3) . . ?
In1A O1 In2 137.5(4) . . ?
In1B O1 In2 132.1(6) . . ?
Ti2 O1 In1B 76.0(4) . 2 ?
Nb2 O1 In1B 80.5(4) . 2 ?
Nb1 O1 In1B 127.82(15) . 2 ?
In1A O1 In1B 124.7(5) . 2 ?
In1B O1 In1B 119.5(7) . 2 ?
In2 O1 In1B 24.2(3) . 2 ?
Ti2 O1 In2 80.3(2) . 2 ?
Nb2 O1 In2 90.3(2) . 2 ?
Nb1 O1 In2 126.7(3) . 2 ?
In1A O1 In2 25.3(3) . 2 ?
In1B O1 In2 23.0(3) . 2 ?
In2 O1 In2 124.4(4) . 2 ?
In1B O1 In2 104.6(3) 2 2 ?
Ti2 O1 In1A 72.3(2) . 2 ?
Nb2 O1 In1A 84.7(3) . 2 ?
Nb1 O1 In1A 127.25(12) . 2 ?
In1A O1 In1A 127.0(4) . 2 ?
In1B O1 In1A 121.9(6) . 2 ?
In2 O1 In1A 25.8(3) . 2 ?
In1B O1 In1A 4.3(2) 2 2 ?
In2 O1 In1A 105.8(3) 2 2 ?
Ti1 O2 Nb3 158.05(14) . . ?
Ti1 O2 Nb1 112.65(12) . . ?
Nb3 O2 Nb1 87.42(10) . . ?
Ti1 O2 In2 95.3(3) . . ?
Nb3 O2 In2 66.8(3) . . ?
Nb1 O2 In2 115.7(3) . . ?
Ti1 O2 In1A 79.4(3) . 8_456 ?
Nb3 O2 In1A 79.5(3) . 8_456 ?
Nb1 O2 In1A 139.11(19) . 8_456 ?
In2 O2 In1A 24.3(4) . 8_456 ?
Ti1 O2 In1B 74.9(4) . 8_456 ?
Nb3 O2 In1B 83.8(4) . 8_456 ?
Nb1 O2 In1B 141.4(2) . 8_456 ?
In2 O2 In1B 27.9(4) . 8_456 ?
In1A O2 In1B 4.53(19) 8_456 8_456 ?
Ti1 O2 In1B 129.0(2) . 7_556 ?
Nb3 O2 In1B 46.2(3) . 7_556 ?
Nb1 O2 In1B 106.49(17) . 7_556 ?
In2 O2 In1B 96.1(5) . 7_556 ?
In1A O2 In1B 92.0(5) 8_456 7_556 ?
In1B O2 In1B 94.1(5) 8_456 7_556 ?
Ti1 O2 In1A 130.75(15) . 7_556 ?
Nb3 O2 In1A 42.7(2) . 7_556 ?
Nb1 O2 In1A 107.60(12) . 7_556 ?
In2 O2 In1A 91.8(4) . 7_556 ?
In1A O2 In1A 88.5(4) 8_456 7_556 ?
In1B O2 In1A 90.8(4) 8_456 7_556 ?
In1B O2 In1A 4.39(19) 7_556 7_556 ?
In1B In1A In2 140(2) . 8 ?
In1B In1A Cl7 68(2) . . ?
In2 In1A Cl7 148.1(11) 8 . ?
In1B In1A In2 60(2) . 2 ?
In2 In1A In2 90.3(8) 8 2 ?
Cl7 In1A In2 121.6(11) . 2 ?
In1B In1A O7 77(2) . . ?
In2 In1A O7 139.4(15) 8 . ?
Cl7 In1A O7 9.9(12) . . ?
In2 In1A O7 129.3(15) 2 . ?
In1B In1A In1A 98(2) . 7 ?
In2 In1A In1A 48.7(8) 8 7 ?
Cl7 In1A In1A 163.1(13) . 7 ?
In2 In1A In1A 41.6(7) 2 7 ?
O7 In1A In1A 168.4(12) . 7 ?
In1B In1A In1B 105(2) . 7 ?
In2 In1A In1B 42.1(9) 8 7 ?
Cl7 In1A In1B 168.7(10) . 7 ?
In2 In1A In1B 48.3(8) 2 7 ?
O7 In1A In1B 169.1(11) . 7 ?
In1A In1A In1B 7.3(3) 7 7 ?
In1B In1A Cl8 110(2) . . ?
In2 In1A Cl8 83.8(8) 8 . ?
Cl7 In1A Cl8 101.8(2) . . ?
In2 In1A Cl8 74.1(6) 2 . ?
O7 In1A Cl8 97.5(10) . . ?
In1A In1A Cl8 73.9(4) 7 . ?
In1B In1A Cl8 71.7(4) 7 . ?
In1B In1A Cl1 117(2) . 7_556 ?
In2 In1A Cl1 79.8(8) 8 7_556 ?
Cl7 In1A Cl1 70.6(2) . 7_556 ?
In2 In1A Cl1 158.9(6) 2 7_556 ?
O7 In1A Cl1 65.3(10) . 7_556 ?
In1A In1A Cl1 125.7(8) 7 7_556 ?
In1B In1A Cl1 120.6(10) 7 7_556 ?
Cl8 In1A Cl1 122.6(6) . 7_556 ?
In1B In1A Cl3 62(2) . 4 ?
In2 In1A Cl3 108.8(7) 8 4 ?
Cl7 In1A Cl3 66.0(3) . 4 ?
In2 In1A Cl3 107.8(8) 2 4 ?
O7 In1A Cl3 71.2(11) . 4 ?
In1A In1A Cl3 116.4(5) 7 4 ?
In1B In1A Cl3 119.5(4) 7 4 ?
Cl8 In1A Cl3 167.0(5) . 4 ?
Cl1 In1A Cl3 59.10(10) 7_556 4 ?
In1B In1A Cl4 136(2) . . ?
In2 In1A Cl4 84.0(9) 8 . ?
Cl7 In1A Cl4 71.3(4) . . ?
In2 In1A Cl4 137.2(7) 2 . ?
O7 In1A Cl4 61.6(12) . . ?
In1A In1A Cl4 118.8(10) 7 . ?
In1B In1A Cl4 112.1(12) 7 . ?
Cl8 In1A Cl4 63.1(3) . . ?
Cl1 In1A Cl4 60.8(3) 7_556 . ?
Cl3 In1A Cl4 114.2(2) 4 . ?
In1B In1A Cl5 51(2) . 2 ?
In2 In1A Cl5 112.9(6) 8 2 ?
Cl7 In1A Cl5 97.4(6) . 2 ?
In2 In1A Cl5 27.3(6) 2 2 ?
O7 In1A Cl5 103.7(12) . 2 ?
In1A In1A Cl5 65.8(5) 7 2 ?
In1B In1A Cl5 71.5(7) 7 2 ?
Cl8 In1A Cl5 63.99(14) . 2 ?
Cl1 In1A Cl5 166.9(6) 7_556 2 ?
Cl3 In1A Cl5 111.7(6) 4 2 ?
Cl4 In1A Cl5 121.61(19) . 2 ?
In1B In1A Cl5 138(2) . 8 ?
In2 In1A Cl5 21.1(6) 8 8 ?
Cl7 In1A Cl5 131.4(5) . 8 ?
In2 In1A Cl5 105.5(6) 2 8 ?
O7 In1A Cl5 125.0(12) . 8 ?
In1A In1A Cl5 65.3(6) 7 8 ?
In1B In1A Cl5 59.8(7) 7 8 ?
Cl8 In1A Cl5 102.0(5) . 8 ?
Cl1 In1A Cl5 60.8(3) 7_556 8 ?
Cl3 In1A Cl5 89.94(18) 4 8 ?
Cl4 In1A Cl5 82.9(5) . 8 ?
Cl5 In1A Cl5 131.1(2) 2 8 ?
In1B In1A Cl8 79(2) . 7 ?
In2 In1A Cl8 65.3(6) 8 7 ?
Cl7 In1A Cl8 124.3(6) . 7 ?
In2 In1A Cl8 70.1(6) 2 7 ?
O7 In1A Cl8 130.3(11) . 7 ?
In1A In1A Cl8 57.8(3) 7 7 ?
In1B In1A Cl8 60.4(3) 7 7 ?
Cl8 In1A Cl8 131.7(2) . 7 ?
Cl1 In1A Cl8 88.80(16) 7_556 7 ?
Cl3 In1A Cl8 59.16(16) 4 7 ?
Cl4 In1A Cl8 140.6(5) . 7 ?
Cl5 In1A Cl8 93.9(3) 2 7 ?
Cl5 In1A Cl8 59.48(14) 8 7 ?
In1B In1A Nb3 104(2) . 7_556 ?
In2 In1A Nb3 111.1(9) 8 7_556 ?
Cl7 In1A Nb3 37.4(3) . 7_556 ?
In2 In1A Nb3 155.8(8) 2 7_556 ?
O7 In1A Nb3 28.3(11) . 7_556 ?
In1A In1A Nb3 157.6(12) 7 7_556 ?
In1B In1A Nb3 150.3(14) 7 7_556 ?
Cl8 In1A Nb3 96.4(3) . 7_556 ?
Cl1 In1A Nb3 43.19(12) 7_556 7_556 ?
Cl3 In1A Nb3 76.68(13) 4 7_556 ?
Cl4 In1A Nb3 40.77(13) . 7_556 ?
Cl5 In1A Nb3 128.6(3) 2 7_556 ?
Cl5 In1A Nb3 98.2(4) 8 7_556 ?
Cl8 In1A Nb3 128.38(17) 7 7_556 ?
In1B In1A O1 90(2) . . ?
In2 In1A O1 124.7(9) 8 . ?
Cl7 In1A O1 51.45(15) . . ?
In2 In1A O1 102.2(6) 2 . ?
O7 In1A O1 47.6(10) . . ?
In1A In1A O1 122.5(3) 7 . ?
In1B In1A O1 121.6(3) 7 . ?
Cl8 In1A O1 50.35(10) . . ?
Cl1 In1A O1 98.7(2) 7_556 . ?
Cl3 In1A O1 117.4(3) 4 . ?
Cl4 In1A O1 50.87(12) . . ?
Cl5 In1A O1 76.82(19) 2 . ?
Cl5 In1A O1 132.1(6) 8 . ?
Cl8 In1A O1 168.3(7) 7 . ?
Nb3 In1A O1 56.66(10) 7_556 . ?
In1B In1A Nb2 73(2) . . ?
In2 In1A Nb2 146.5(10) 8 . ?
Cl7 In1A Nb2 23.50(11) . . ?
In2 In1A Nb2 111.5(8) 2 . ?
O7 In1A Nb2 22.5(10) . . ?
In1A In1A Nb2 145.9(5) 7 . ?
In1B In1A Nb2 147.6(2) 7 . ?
Cl8 In1A Nb2 78.51(12) . . ?
Cl1 In1A Nb2 86.07(13) 7_556 . ?
Cl3 In1A Nb2 89.0(3) 4 . ?
Cl4 In1A Nb2 62.71(11) . . ?
Cl5 In1A Nb2 84.4(3) 2 . ?
Cl5 In1A Nb2 141.4(5) 8 . ?
Cl8 In1A Nb2 145.0(5) 7 . ?
Nb3 In1A Nb2 44.33(7) 7_556 . ?
O1 In1A Nb2 28.50(6) . . ?
In1B In1A Cl6 28(2) . 4 ?
In2 In1A Cl6 113.0(7) 8 4 ?
Cl7 In1A Cl6 90.4(7) . 4 ?
In2 In1A Cl6 53.3(7) 2 4 ?
O7 In1A Cl6 100.2(13) . 4 ?
In1A In1A Cl6 79.0(8) 7 4 ?
In1B In1A Cl6 85.9(9) 7 4 ?
Cl8 In1A Cl6 123.3(4) . 4 ?
Cl1 In1A Cl6 113.7(3) 7_556 4 ?
Cl3 In1A Cl6 55.2(3) 4 4 ?
Cl4 In1A Cl6 161.7(4) . 4 ?
Cl5 In1A Cl6 59.5(3) 2 4 ?
Cl5 In1A Cl6 110.34(19) 8 4 ?
Cl8 In1A Cl6 50.9(2) 7 4 ?
Nb3 In1A Cl6 122.4(4) 7_556 4 ?
O1 In1A Cl6 117.5(5) . 4 ?
Nb2 In1A Cl6 100.5(4) . 4 ?
In1B In1A Cl2 43(2) . . ?
In2 In1A Cl2 160.4(7) 8 . ?
Cl7 In1A Cl2 46.2(4) . . ?
In2 In1A Cl2 77.1(7) 2 . ?
O7 In1A Cl2 52.4(11) . . ?
In1A In1A Cl2 117.2(8) 7 . ?
In1B In1A Cl2 122.6(8) 7 . ?
Cl8 In1A Cl2 78.4(2) . . ?
Cl1 In1A Cl2 116.8(2) 7_556 . ?
Cl3 In1A Cl2 89.5(4) 4 . ?
Cl4 In1A Cl2 95.10(14) . . ?
Cl5 In1A Cl2 51.4(2) 2 . ?
Cl5 In1A Cl2 177.4(3) 8 . ?
Cl8 In1A Cl2 122.2(6) 7 . ?
Nb3 In1A Cl2 79.24(19) 7_556 . ?
O1 In1A Cl2 46.31(14) . . ?
Nb2 In1A Cl2 36.05(12) . . ?
Cl6 In1A Cl2 71.3(3) 4 . ?
In1B In1A O2 101(2) . 8 ?
In2 In1A O2 63.4(6) 8 8 ?
Cl7 In1A O2 101.8(2) . 8 ?
In2 In1A O2 112.7(6) 2 8 ?
O7 In1A O2 101.7(10) . 8 ?
In1A In1A O2 89.6(3) 7 8 ?
In1B In1A O2 88.1(3) 7 8 ?
Cl8 In1A O2 146.0(6) . 8 ?
Cl1 In1A O2 46.22(10) 7_556 8 ?
Cl3 In1A O2 45.85(9) 4 8 ?
Cl4 In1A O2 102.4(4) . 8 ?
Cl5 In1A O2 135.6(4) 2 8 ?
Cl5 In1A O2 44.12(10) 8 8 ?
Cl8 In1A O2 42.64(8) 7 8 ?
Nb3 In1A O2 87.83(18) 7_556 8 ?
O1 In1A O2 144.5(2) . 8 ?
Nb2 In1A O2 124.20(15) . 8 ?
Cl6 In1A O2 80.61(19) 4 8 ?
Cl2 In1A O2 135.3(4) . 8 ?
In1A In1B Cl7 102(2) . . ?
In1A In1B In2 110(2) . 2 ?
Cl7 In1B In2 138.0(16) . 2 ?
In1A In1B In2 33(2) . 8 ?
Cl7 In1B In2 132.7(15) . 8 ?
In2 In1B In2 86.4(10) 2 8 ?
In1A In1B O7 94(2) . . ?
Cl7 In1B O7 8.0(11) . . ?
In2 In1B O7 142.5(16) 2 . ?
In2 In1B O7 125.4(17) 8 . ?
In1A In1B In1A 75(2) . 7 ?
Cl7 In1B In1A 170.2(8) . 7 ?
In2 In1B In1A 39.8(6) 2 7 ?
In2 In1B In1A 46.8(8) 8 7 ?
O7 In1B In1A 164.4(17) . 7 ?
In1A In1B In1B 68(2) . 7 ?
Cl7 In1B In1B 166.2(17) . 7 ?
In2 In1B In1B 45.9(7) 2 7 ?
In2 In1B In1B 40.5(9) 8 7 ?
O7 In1B In1B 159(2) . 7 ?
In1A In1B In1B 6.9(2) 7 7 ?
In1A In1B Cl5 124(2) . 2 ?
Cl7 In1B Cl5 107.7(10) . 2 ?
In2 In1B Cl5 30.8(7) 2 2 ?
In2 In1B Cl5 112.1(6) 8 2 ?
O7 In1B Cl5 111.7(12) . 2 ?
In1A In1B Cl5 68.2(5) 7 2 ?
In1B In1B Cl5 73.3(6) 7 2 ?
In1A In1B Cl3 112(2) . 4 ?
Cl7 In1B Cl3 70.7(5) . 4 ?
In2 In1B Cl3 118.7(12) 2 4 ?
In2 In1B Cl3 106.2(7) 8 4 ?
O7 In1B Cl3 74.8(11) . 4 ?
In1A In1B Cl3 119.1(4) 7 4 ?
In1B In1B Cl3 120.9(5) 7 4 ?
Cl5 In1B Cl3 122.5(10) 2 4 ?
In1A In1B Cl8 64(2) . . ?
Cl7 In1B Cl8 99.5(5) . . ?
In2 In1B Cl8 72.1(7) 2 . ?
In2 In1B Cl8 76.2(9) 8 . ?
O7 In1B Cl8 94.8(11) . . ?
In1A In1B Cl8 70.7(5) 7 . ?
In1B In1B Cl8 68.2(6) 7 . ?
Cl5 In1B Cl8 64.86(17) 2 . ?
Cl3 In1B Cl8 168.8(5) 4 . ?
In1A In1B Cl1 57(2) . 7_556 ?
Cl7 In1B Cl1 66.7(5) . 7_556 ?
In2 In1B Cl1 155.1(10) 2 7_556 ?
In2 In1B Cl1 72.0(8) 8 7_556 ?
O7 In1B Cl1 62.4(11) . 7_556 ?
In1A In1B Cl1 117.0(12) 7 7_556 ?
In1B In1B Cl1 111.6(13) 7 7_556 ?
Cl5 In1B Cl1 173.9(4) 2 7_556 ?
Cl3 In1B Cl1 58.62(18) 4 7_556 ?
Cl8 In1B Cl1 113.1(9) . 7_556 ?
In1A In1B Cl8 95(2) . 7 ?
Cl7 In1B Cl8 131.8(6) . 7 ?
In2 In1B Cl8 72.5(7) 2 7 ?
In2 In1B Cl8 65.2(6) 8 7 ?
O7 In1B Cl8 135.2(11) . 7 ?
In1A In1B Cl8 58.04(19) 7 7 ?
In1B In1B Cl8 60.2(3) 7 7 ?
Cl5 In1B Cl8 98.9(5) 2 7 ?
Cl3 In1B Cl8 61.1(2) 4 7 ?
Cl8 In1B Cl8 128.4(5) . 7 ?
Cl1 In1B Cl8 86.8(3) 7_556 7 ?
In1A In1B Cl4 40(2) . . ?
Cl7 In1B Cl4 65.0(7) . . ?
In2 In1B Cl4 129.8(10) 2 . ?
In2 In1B Cl4 73.6(10) 8 . ?
O7 In1B Cl4 57.0(12) . . ?
In1A In1B Cl4 108.7(13) 7 . ?
In1B In1B Cl4 102.3(14) 7 . ?
Cl5 In1B Cl4 119.8(4) 2 . ?
Cl3 In1B Cl4 111.0(4) 4 . ?
Cl8 In1B Cl4 58.7(4) . . ?
Cl1 In1B Cl4 56.4(4) 7_556 . ?
Cl8 In1B Cl4 131.7(8) 7 . ?
In1A In1B Cl5 38(2) . 8 ?
Cl7 In1B Cl5 122.1(10) . 8 ?
In2 In1B Cl5 99.8(9) 2 8 ?
In2 In1B Cl5 19.3(5) 8 8 ?
O7 In1B Cl5 116.3(14) . 8 ?
In1A In1B Cl5 60.6(8) 7 8 ?
In1B In1B Cl5 55.3(9) 7 8 ?
Cl5 In1B Cl5 128.6(4) 2 8 ?
Cl3 In1B Cl5 87.5(3) 4 8 ?
Cl8 In1B Cl5 93.5(7) . 8 ?
Cl1 In1B Cl5 56.4(4) 7_556 8 ?
Cl8 In1B Cl5 57.5(3) 7 8 ?
Cl4 In1B Cl5 75.3(6) . 8 ?
In1A In1B Nb3 70(2) . 7_556 ?
Cl7 In1B Nb3 32.5(5) . 7_556 ?
In2 In1B Nb3 160.8(7) 2 7_556 ?
In2 In1B Nb3 100.2(11) 8 7_556 ?
O7 In1B Nb3 25.3(11) . 7_556 ?
In1A In1B Nb3 144.8(15) 7 7_556 ?
In1B In1B Nb3 137.9(17) 7 7_556 ?
Cl5 In1B Nb3 132.5(4) 2 7_556 ?
Cl3 In1B Nb3 76.94(19) 4 7_556 ?
Cl8 In1B Nb3 91.9(5) . 7_556 ?
Cl1 In1B Nb3 41.48(19) 7_556 7_556 ?
Cl8 In1B Nb3 126.6(4) 7 7_556 ?
Cl4 In1B Nb3 38.7(2) . 7_556 ?
Cl5 In1B Nb3 91.4(6) 8 7_556 ?
In1A In1B Cl6 149(2) . 4 ?
Cl7 In1B Cl6 102.5(12) . 4 ?
In2 In1B Cl6 61.0(9) 2 4 ?
In2 In1B Cl6 116.7(7) 8 4 ?
O7 In1B Cl6 110.4(14) . 4 ?
In1A In1B Cl6 84.1(8) 7 4 ?
In1B In1B Cl6 90.4(10) 7 4 ?
Cl5 In1B Cl6 65.0(5) 2 4 ?
Cl3 In1B Cl6 60.0(5) 4 4 ?
Cl8 In1B Cl6 129.3(6) . 4 ?
Cl1 In1B Cl6 117.6(4) 7_556 4 ?
Cl8 In1B Cl6 54.2(3) 7 4 ?
Cl4 In1B Cl6 167.2(5) . 4 ?
Cl5 In1B Cl6 111.6(2) 8 4 ?
Nb3 In1B Cl6 128.7(6) 7_556 4 ?
In1A In1B O1 85(2) . . ?
Cl7 In1B O1 50.5(3) . . ?
In2 In1B O1 105.1(7) 2 . ?
In2 In1B O1 114.2(11) 8 . ?
O7 In1B O1 47.2(10) . . ?
In1A In1B O1 119.8(5) 7 . ?
In1B In1B O1 117.7(7) 7 . ?
Cl5 In1B O1 79.1(3) 2 . ?
Cl3 In1B O1 121.1(4) 4 . ?
Cl8 In1B O1 49.56(16) . . ?
Cl1 In1B O1 95.3(4) 7_556 . ?
Cl8 In1B O1 177.6(3) 7 . ?
Cl4 In1B O1 49.2(2) . . ?
Cl5 In1B O1 122.8(8) 8 . ?
Nb3 In1B O1 55.73(17) 7_556 . ?
Cl6 In1B O1 125.5(8) 4 . ?
In1A In1B Cl2 133(2) . . ?
Cl7 In1B Cl2 52.5(6) . . ?
In2 In1B Cl2 85.5(10) 2 . ?
In2 In1B Cl2 157.0(8) 8 . ?
O7 In1B Cl2 57.4(11) . . ?
In1A In1B Cl2 123.3(8) 7 . ?
In1B In1B Cl2 127.7(9) 7 . ?
Cl5 In1B Cl2 55.4(4) 2 . ?
Cl3 In1B Cl2 96.6(7) 4 . ?
Cl8 In1B Cl2 80.8(3) . . ?
Cl1 In1B Cl2 119.1(3) 7_556 . ?
Cl8 In1B Cl2 131.8(9) 7 . ?
Cl4 In1B Cl2 95.4(2) . . ?
Cl5 In1B Cl2 170.7(7) 8 . ?
Nb3 In1B Cl2 81.5(2) 7_556 . ?
Cl6 In1B Cl2 77.6(6) 4 . ?
O1 In1B Cl2 48.03(17) . . ?
In1A In1B Nb2 102(2) . . ?
Cl7 In1B Nb2 23.79(18) . . ?
In2 In1B Nb2 119.6(10) 2 . ?
In2 In1B Nb2 135.1(11) 8 . ?
O7 In1B Nb2 24.0(10) . . ?
In1A In1B Nb2 147.1(3) 7 . ?
In1B In1B Nb2 146.2(6) 7 . ?
Cl5 In1B Nb2 88.9(4) 2 . ?
Cl3 In1B Nb2 92.9(4) 4 . ?
Cl8 In1B Nb2 78.3(2) . . ?
Cl1 In1B Nb2 85.1(2) 7_556 . ?
Cl8 In1B Nb2 153.0(7) 7 . ?
Cl4 In1B Nb2 61.64(19) . . ?
Cl5 In1B Nb2 134.0(7) 8 . ?
Nb3 In1B Nb2 44.53(10) 7_556 . ?
Cl6 In1B Nb2 108.1(7) 4 . ?
O1 In1B Nb2 28.85(8) . . ?
Cl2 In1B Nb2 37.78(17) . . ?
In1A In1B Ti1 98(2) . 4 ?
Cl7 In1B Ti1 100.6(4) . 4 ?
In2 In1B Ti1 101.1(7) 2 4 ?
In2 In1B Ti1 80.1(6) 8 4 ?
O7 In1B Ti1 103.4(10) . 4 ?
In1A In1B Ti1 89.01(19) 7 4 ?
In1B In1B Ti1 90.1(4) 7 4 ?
Cl5 In1B Ti1 120.8(6) 2 4 ?
Cl3 In1B Ti1 30.99(9) 4 4 ?
Cl8 In1B Ti1 155.6(7) . 4 ?
Cl1 In1B Ti1 63.65(15) 7_556 4 ?
Cl8 In1B Ti1 31.76(9) 7 4 ?
Cl4 In1B Ti1 119.2(5) . 4 ?
Cl5 In1B Ti1 64.03(18) 8 4 ?
Nb3 In1B Ti1 97.7(2) 7_556 4 ?
Cl6 In1B Ti1 58.5(2) 4 4 ?
O1 In1B Ti1 150.6(3) . 4 ?
Cl2 In1B Ti1 122.7(7) . 4 ?
Nb2 In1B Ti1 123.7(4) . 4 ?
Cl5 In2 In1A 136.9(11) . 8_456 ?
Cl5 In2 In1B 115.2(12) . 2 ?
In1A In2 In1B 98.1(11) 8_456 2 ?
Cl5 In2 In1A 120.1(10) . 2 ?
In1A In2 In1A 89.7(8) 8_456 2 ?
In1B In2 In1A 9.5(5) 2 2 ?
Cl5 In2 In1B 137.2(11) . 8_456 ?
In1A In2 In1B 6.3(4) 8_456 8_456 ?
In1B In2 In1B 93.6(10) 2 8_456 ?
In1A In2 In1B 84.9(8) 2 8_456 ?
Cl5 In2 In2 149.0(14) . 7_456 ?
In1A In2 In2 48.4(7) 8_456 7_456 ?
In1B In2 In2 49.9(11) 2 7_456 ?
In1A In2 In2 41.3(7) 2 7_456 ?
In1B In2 In2 43.7(7) 8_456 7_456 ?
Cl5 In2 Cl8 80.4(7) . 2 ?
In1A In2 Cl8 83.9(8) 8_456 2 ?
In1B In2 Cl8 73.6(8) 2 2 ?
In1A In2 Cl8 67.9(6) 2 2 ?
In1B In2 Cl8 78.3(7) 8_456 2 ?
In2 In2 Cl8 69.4(7) 7_456 2 ?
Cl5 In2 Cl6 89.9(7) . 3_455 ?
In1A In2 Cl6 118.7(9) 8_456 3_455 ?
In1B In2 Cl6 88.8(10) 2 3_455 ?
In1A In2 Cl6 96.9(8) 2 3_455 ?
In1B In2 Cl6 123.3(9) 8_456 3_455 ?
In2 In2 Cl6 114.0(10) 7_456 3_455 ?
Cl8 In2 Cl6 153.6(6) 2 3_455 ?
Cl5 In2 Cl1 72.0(6) . . ?
In1A In2 Cl1 68.3(6) 8_456 . ?
In1B In2 Cl1 160.7(13) 2 . ?
In1A In2 Cl1 151.4(10) 2 . ?
In1B In2 Cl1 71.7(6) 8_456 . ?
In2 In2 Cl1 114.4(10) 7_456 . ?
Cl8 In2 Cl1 90.9(5) 2 . ?
Cl6 In2 Cl1 109.5(5) 3_455 . ?
Cl5 In2 Cl8 147.8(9) . 8_456 ?
In1A In2 Cl8 64.3(6) 8_456 8_456 ?
In1B In2 Cl8 75.4(6) 2 8_456 ?
In1A In2 Cl8 75.5(6) 2 8_456 ?
In1B In2 Cl8 67.0(6) 8_456 8_456 ?
In2 In2 Cl8 61.7(7) 7_456 8_456 ?
Cl8 In2 Cl8 131.1(6) 2 8_456 ?
Cl6 In2 Cl8 59.0(3) 3_455 8_456 ?
Cl1 In2 Cl8 108.5(5) . 8_456 ?
Cl5 In2 Cl7 95.1(7) . 2 ?
In1A In2 Cl7 118.0(9) 8_456 2 ?
In1B In2 Cl7 20.6(8) 2 2 ?
In1A In2 Cl7 28.3(6) 2 2 ?
In1B In2 Cl7 113.0(8) 8_456 2 ?
In2 In2 Cl7 69.6(7) 7_456 2 ?
Cl8 In2 Cl7 72.7(4) 2 2 ?
Cl6 In2 Cl7 83.9(4) 3_455 2 ?
Cl1 In2 Cl7 160.8(6) . 2 ?
Cl8 In2 Cl7 90.0(4) 8_456 2 ?
Cl5 In2 Cl4 104.7(7) . 8_456 ?
In1A In2 Cl4 65.8(7) 8_456 8_456 ?
In1B In2 Cl4 132.3(9) 2 8_456 ?
In1A In2 Cl4 132.1(8) 2 8_456 ?
In1B In2 Cl4 72.2(7) 8_456 8_456 ?
In2 In2 Cl4 103.4(9) 7_456 8_456 ?
Cl8 In2 Cl4 140.9(6) 2 8_456 ?
Cl6 In2 Cl4 65.3(3) 3_455 8_456 ?
Cl1 In2 Cl4 56.1(3) . 8_456 ?
Cl8 In2 Cl4 57.0(3) 8_456 8_456 ?
Cl7 In2 Cl4 142.9(6) 2 8_456 ?
Cl5 In2 Cl7 124.5(8) . 8_456 ?
In1A In2 Cl7 16.5(5) 8_456 8_456 ?
In1B In2 Cl7 114.5(11) 2 8_456 ?
In1A In2 Cl7 106.2(8) 2 8_456 ?
In1B In2 Cl7 21.9(6) 8_456 8_456 ?
In2 In2 Cl7 64.9(7) 7_456 8_456 ?
Cl8 In2 Cl7 91.2(5) 2 8_456 ?
Cl6 In2 Cl7 114.3(5) 3_455 8_456 ?
Cl1 In2 Cl7 53.3(3) . 8_456 ?
Cl8 In2 Cl7 68.9(4) 8_456 8_456 ?
Cl7 In2 Cl7 134.5(6) 2 8_456 ?
Cl4 In2 Cl7 53.5(3) 8_456 8_456 ?
Cl5 In2 Nb3 31.8(4) . . ?
In1A In2 Nb3 105.4(8) 8_456 . ?
In1B In2 Nb3 139.5(9) 2 . ?
In1A In2 Nb3 139.7(8) 2 . ?
In1B In2 Nb3 106.6(7) 8_456 . ?
In2 In2 Nb3 138.2(10) 7_456 . ?
Cl8 In2 Nb3 76.6(4) 2 . ?
Cl6 In2 Nb3 107.3(5) 3_455 . ?
Cl1 In2 Nb3 41.5(2) . . ?
Cl8 In2 Nb3 144.8(6) 8_456 . ?
Cl7 In2 Nb3 122.4(5) 2 . ?
Cl4 In2 Nb3 87.8(4) 8_456 . ?
Cl7 In2 Nb3 92.8(4) 8_456 . ?
Cl5 In2 O2 48.2(5) . . ?
In1A In2 O2 92.4(7) 8_456 . ?
In1B In2 O2 119.2(9) 2 . ?
In1A In2 O2 115.4(7) 2 . ?
In1B In2 O2 90.7(6) 8_456 . ?
In2 In2 O2 110.3(9) 7_456 . ?
Cl8 In2 O2 48.2(3) 2 . ?
Cl6 In2 O2 135.6(6) 3_455 . ?
Cl1 In2 O2 50.8(3) . . ?
Cl8 In2 O2 155.0(6) 8_456 . ?
Cl7 In2 O2 110.0(5) 2 . ?
Cl4 In2 O2 106.6(5) 8_456 . ?
Cl7 In2 O2 86.2(4) 8_456 . ?
Nb3 In2 O2 29.43(15) . . ?
Cl5 In2 O7 121.0(10) . 8_456 ?
In1A In2 O7 23.3(10) 8_456 8_456 ?
In1B In2 O7 120.3(13) 2 8_456 ?
In1A In2 O7 112.5(11) 2 8_456 ?
In1B In2 O7 29.0(10) 8_456 8_456 ?
In2 In2 O7 71.3(11) 7_456 8_456 ?
Cl8 In2 O7 96.9(9) 2 8_456 ?
Cl6 In2 O7 109.0(9) 3_455 8_456 ?
Cl1 In2 O7 49.1(7) . 8_456 ?
Cl8 In2 O7 68.2(7) 8_456 8_456 ?
Cl7 In2 O7 140.7(10) 2 8_456 ?
Cl4 In2 O7 46.7(8) 8_456 8_456 ?
Cl7 In2 O7 7.3(8) 8_456 8_456 ?
Nb3 In2 O7 89.9(7) . 8_456 ?
O2 In2 O7 86.8(7) . 8_456 ?
Cl5 In2 Nb2 15.5(4) . . ?
In1A In2 Nb2 143.8(9) 8_456 . ?
In1B In2 Nb2 100.0(9) 2 . ?
In1A In2 Nb2 104.7(7) 2 . ?
In1B In2 Nb2 141.7(8) 8_456 . ?
In2 In2 Nb2 136.2(10) 7_456 . ?
Cl8 In2 Nb2 71.7(4) 2 . ?
Cl6 In2 Nb2 92.8(4) 3_455 . ?
Cl1 In2 Nb2 85.3(4) . . ?
Cl8 In2 Nb2 151.1(6) 8_456 . ?
Cl7 In2 Nb2 80.3(4) 2 . ?
Cl4 In2 Nb2 119.5(5) 8_456 . ?
Cl7 In2 Nb2 135.4(5) 8_456 . ?
Nb3 In2 Nb2 43.9(2) . . ?
O2 In2 Nb2 51.4(2) . . ?
O7 In2 Nb2 133.5(8) 8_456 . ?
Cl5 In2 O7 94.4(9) . 2 ?
In1A In2 O7 116.8(10) 8_456 2 ?
In1B In2 O7 20.8(9) 2 2 ?
In1A In2 O7 27.5(8) 2 2 ?
In1B In2 O7 111.6(10) 8_456 2 ?
In2 In2 O7 68.6(9) 7_456 2 ?
Cl8 In2 O7 69.0(7) 2 2 ?
Cl6 In2 O7 87.5(7) 3_455 2 ?
Cl1 In2 O7 157.7(8) . 2 ?
Cl8 In2 O7 92.5(7) 8_456 2 ?
Cl7 In2 O7 3.6(6) 2 2 ?
Cl4 In2 O7 146.2(8) 8_456 2 ?
Cl7 In2 O7 133.3(8) 8_456 2 ?
Nb3 In2 O7 120.7(8) . 2 ?
O2 In2 O7 106.9(8) . 2 ?
O7 In2 O7 139.9(8) 8_456 2 ?
Nb2 In2 O7 79.4(7) . 2 ?
Cl5 In2 Cl2 49.1(5) . . ?
In1A In2 Cl2 158.0(10) 8_456 . ?
In1B In2 Cl2 67.3(9) 2 . ?
In1A In2 Cl2 74.1(7) 2 . ?
In1B In2 Cl2 151.7(9) 8_456 . ?
In2 In2 Cl2 114.0(9) 7_456 . ?
Cl8 In2 Cl2 76.4(4) 2 . ?
Cl6 In2 Cl2 78.7(4) 3_455 . ?
Cl1 In2 Cl2 120.8(5) . . ?
Cl8 In2 Cl2 123.3(5) 8_456 . ?
Cl7 In2 Cl2 46.7(2) 2 . ?
Cl4 In2 Cl2 136.2(5) 8_456 . ?
Cl7 In2 Cl2 166.5(6) 8_456 . ?
Nb3 In2 Cl2 79.5(4) . . ?
O2 In2 Cl2 81.7(4) . . ?
O7 In2 Cl2 168.4(8) 8_456 . ?
Nb2 In2 Cl2 35.62(17) . . ?
O7 In2 Cl2 46.7(6) 2 . ?
Cl5 In2 Cl3 93.1(7) . 5_556 ?
In1A In2 Cl3 47.1(5) 8_456 5_556 ?
In1B In2 Cl3 112.7(12) 2 5_556 ?
In1A In2 Cl3 103.6(8) 2 5_556 ?
In1B In2 Cl3 45.1(5) 8_456 5_556 ?
In2 In2 Cl3 74.1(8) 7_456 5_556 ?
Cl8 In2 Cl3 51.6(3) 2 5_556 ?
Cl6 In2 Cl3 154.3(6) 3_455 5_556 ?
Cl1 In2 Cl3 48.1(2) . 5_556 ?
Cl8 In2 Cl3 111.3(5) 8_456 5_556 ?
Cl7 In2 Cl3 121.1(5) 2 5_556 ?
Cl4 In2 Cl3 89.3(4) 8_456 5_556 ?
Cl7 In2 Cl3 44.9(2) 8_456 5_556 ?
Nb3 In2 Cl3 65.8(3) . 5_556 ?
O2 In2 Cl3 45.7(2) . 5_556 ?
O7 In2 Cl3 48.5(7) 8_456 5_556 ?
Nb2 In2 Cl3 96.9(4) . 5_556 ?
O7 In2 Cl3 117.6(8) 2 5_556 ?
Cl2 In2 Cl3 121.6(5) . 5_556 ?

loop_
_geom_bond_atom_site_label_1
_geom_bond_atom_site_label_2
_geom_bond_distance
_geom_bond_site_symmetry_2
_geom_bond_publ_flag
Nb1 O1 2.030(3) . ?
Nb1 O2 2.044(3) . ?
Nb1 Cl4 2.4701(11) . ?
Nb1 Cl6 2.4754(11) . ?
Nb1 Cl3 2.6305(10) . ?
Nb1 Nb3 2.8138(6) . ?
Nb1 Nb2 2.8336(6) . ?
Nb1 Nb2 2.9470(8) 7_556 ?
Nb1 Nb3 2.9844(6) 7_556 ?
Nb1 Ti1 3.3586(6) . ?
Nb1 Ti2 3.3734(8) . ?
Nb1 In1A 4.846(9) . ?
Nb2 O1 1.993(3) . ?
Nb2 O7 2.04(5) . ?
Nb2 Cl7 2.4010(17) . ?
Nb2 Cl5 2.4501(12) . ?
Nb2 Cl6 2.4819(10) 7_556 ?
Nb2 Cl2 2.5944(9) . ?
Nb2 Nb1 2.9470(8) 7_556 ?
Nb2 Nb3 2.9715(7) 7_556 ?
Nb2 Nb3 2.9852(7) . ?
Nb2 In1B 4.020(12) . ?
Nb2 In1A 4.113(9) . ?
Nb3 O7 1.91(6) 7_556 ?
Nb3 O2 2.028(3) . ?
Nb3 Cl7 2.424(2) 7_556 ?
Nb3 Cl5 2.4472(11) . ?
Nb3 Cl4 2.4914(11) 7_556 ?
Nb3 Cl1 2.6062(6) . ?
Nb3 Nb2 2.9715(7) 7_556 ?
Nb3 Nb1 2.9844(6) 7_556 ?
Nb3 In1A 3.695(8) 7_556 ?
Nb3 In2 3.79(2) . ?
Ti1 O2 1.992(3) . ?
Ti1 O2 1.992(3) 5_556 ?
Ti1 Cl8 2.4283(10) 2 ?
Ti1 Cl8 2.4283(10) 6_556 ?
Ti1 Cl3 2.4614(11) . ?
Ti1 Cl3 2.4614(11) 5_556 ?
Ti1 Nb1 3.3586(6) 5_556 ?
Ti1 In1B 4.580(10) 4_545 ?
Ti1 In1B 4.580(10) 8_456 ?
Ti1 In1A 4.651(8) 4_545 ?
Ti1 In1A 4.651(8) 8_456 ?
Ti2 O1 1.910(3) . ?
Ti2 O1 1.910(3) 2 ?
Ti2 Cl8 2.4331(11) . ?
Ti2 Cl8 2.4331(11) 2 ?
Ti2 Cl3 2.5498(12) 2 ?
Ti2 Cl3 2.5498(12) . ?
Ti2 Nb1 3.3734(8) 2 ?
Ti2 In1A 4.696(6) . ?
Ti2 In1A 4.696(6) 2 ?
Ti2 In1B 4.730(10) . ?
Ti2 In1B 4.730(10) 2 ?
Cl1 Nb3 2.6062(7) 2_556 ?
Cl1 In1A 3.324(12) 7_556 ?
Cl1 In1A 3.324(12) 8_456 ?
Cl1 In1B 3.51(2) 8_456 ?
Cl1 In1B 3.51(2) 7_556 ?
Cl1 In2 3.520(19) 2_556 ?
Cl1 In2 3.520(19) . ?
Cl1 In2 5.372(19) 7_456 ?
Cl1 In2 5.372(19) 8_556 ?
Cl1 In1B 5.426(10) 1_556 ?
Cl1 In1B 5.426(10) 2 ?
Cl2 Nb2 2.5944(9) 2 ?
Cl2 In1B 3.99(2) . ?
Cl2 In1B 3.99(2) 2 ?
Cl2 In1A 4.259(17) . ?
Cl2 In1A 4.259(17) 2 ?
Cl2 In2 4.32(2) 2 ?
Cl2 In2 4.32(2) . ?
Cl3 In1B 3.221(15) 4_545 ?
Cl3 In1A 3.380(12) 4_545 ?
Cl3 In2 4.37(2) 5_556 ?
Cl3 In2 4.52(2) 3_545 ?
Cl3 In1A 5.295(10) 6_556 ?
Cl3 In1B 5.446(17) 6_556 ?
Cl4 Nb3 2.4914(10) 7_556 ?
Cl4 In1A 3.419(17) . ?
Cl4 In1B 3.70(3) . ?
Cl4 In2 3.73(2) 8 ?
Cl4 In2 4.60(2) 7_556 ?
Cl4 In1B 4.93(3) 4_545 ?
Cl4 In2 5.192(19) 2 ?
Cl4 In1B 5.263(14) 7 ?
Cl4 In1A 5.26(2) 4_545 ?
Cl4 In1A 5.395(10) 7 ?
Cl5 In2 1.81(2) . ?
Cl5 In1B 3.20(2) 2 ?
Cl5 In1A 3.425(15) 2 ?
Cl5 In1A 3.439(17) 8_456 ?
Cl5 In1B 3.73(3) 8_456 ?
Cl5 In2 4.51(2) 7_456 ?
Cl6 Nb2 2.4819(10) 7_556 ?
Cl6 In2 3.44(2) 3_545 ?
Cl6 In1B 3.93(3) 4_545 ?
Cl6 In1A 4.26(2) 4_545 ?
Cl6 In1A 4.65(2) 6_556 ?
Cl6 In2 4.96(2) 7_556 ?
Cl6 In1B 4.99(3) 6_556 ?
Cl6 In1B 5.224(19) 7_556 ?
Cl6 In2 5.29(2) 5_556 ?
Cl6 In1A 5.414(13) 7_556 ?
Cl7 O7 0.62(7) . ?
Cl7 In1B 1.908(12) . ?
Cl7 In1A 2.019(10) . ?
Cl7 Nb3 2.424(2) 7_556 ?
Cl7 In2 3.626(19) 2 ?
Cl7 In2 3.75(2) 8 ?
Cl7 In1A 4.809(8) 7 ?
Cl7 In1B 4.914(14) 7 ?
O7 Nb3 1.91(6) 7_556 ?
O7 In1B 2.45(7) . ?
O7 In1A 2.50(6) . ?
O7 In2 4.12(6) 8 ?
O7 In2 4.20(7) 2 ?
Cl8 Ti1 2.4283(10) 2 ?
Cl8 In1A 3.218(10) . ?
Cl8 In2 3.34(2) 2 ?
Cl8 In1B 3.366(17) . ?
Cl8 In2 3.55(2) 8 ?
Cl8 In1B 3.601(10) 7 ?
Cl8 In1A 3.655(7) 7 ?
O1 In1A 3.963(7) . ?
O1 In1B 3.979(10) . ?
O1 In2 4.42(2) . ?
O1 In1B 4.814(12) 2 ?
O1 In2 4.88(2) 2 ?
O1 In1A 4.910(9) 2 ?
O2 In2 4.10(2) . ?
O2 In1A 4.586(8) 8_456 ?
O2 In1B 4.676(13) 8_456 ?
O2 In1B 4.916(10) 7_556 ?
O2 In1A 4.919(7) 7_556 ?
In1A In1B 0.377(16) . ?
In1A In2 1.89(3) 8 ?
In1A In2 2.14(2) 2 ?
In1A In1A 2.842(13) 7 ?
In1A In1B 2.918(17) 7 ?
In1A Cl1 3.324(12) 7_556 ?
In1A Cl3 3.380(12) 4 ?
In1A Cl5 3.425(15) 2 ?
In1A Cl5 3.439(17) 8 ?
In1A Cl8 3.655(7) 7 ?
In1A Nb3 3.695(8) 7_556 ?
In1A Cl6 4.26(2) 4 ?
In1A O2 4.586(8) 8 ?
In1B In2 1.98(2) 2 ?
In1B In2 2.19(4) 8 ?
In1B In1A 2.918(16) 7 ?
In1B In1B 3.04(3) 7 ?
In1B Cl5 3.20(2) 2 ?
In1B Cl3 3.221(15) 4 ?
In1B Cl1 3.51(2) 7_556 ?
In1B Cl8 3.601(10) 7 ?
In1B Cl5 3.73(3) 8 ?
In1B Nb3 3.806(14) 7_556 ?
In1B Cl6 3.93(3) 4 ?
In1B Ti1 4.580(10) 4 ?
In2 In1A 1.89(3) 8_456 ?
In2 In1B 1.98(2) 2 ?
In2 In1A 2.14(2) 2 ?
In2 In1B 2.19(4) 8_456 ?
In2 In2 2.86(4) 7_456 ?
In2 Cl8 3.34(2) 2 ?
In2 Cl6 3.44(2) 3_455 ?
In2 Cl8 3.55(2) 8_456 ?
In2 Cl7 3.626(19) 2 ?
In2 Cl4 3.73(2) 8_456 ?
In2 Cl7 3.75(2) 8_456 ?
In2 O7 4.12(6) 8_456 ?
In2 O7 4.20(7) 2 ?
In2 Cl3 4.37(2) 5_556 ?
